data_7249425
loop_
_publ_author_name
'Gong, Yuan'
'Liu, Tao'
'Tian, Aixiang'
'Ying, Jun'
'Yang, Mengle'

_publ_section_title
;
 A series of polyoxometalate compounds: syntheses, characterization,
 electrochemical sensing and photocatalytic properties
;
_journal_issue 43
_journal_name_full CrystEngComm
_journal_page_first 6155
_journal_page_last 6160
_journal_paper_doi 10.1039/D4CE00897A
_journal_volume 26
_journal_year 2024
_chemical_formula_moiety '2(Mo12 O40 Si), 2(C26 H40 Cu N8 O5), 7.5(H2 O)'
_chemical_formula_sum 'C52 H95 Cu2 Mo24 N16 O97.5 Si2'
_chemical_formula_weight 4990.25
_space_group_crystal_system triclinic
_space_group_IT_number 2
_space_group_name_Hall '-P 1'
_space_group_name_H-M_alt 'P -1'
_atom_sites_solution_hydrogens mixed
_atom_sites_solution_primary iterative
_audit_creation_date 2024-06-09
_audit_creation_method
;
Olex2 1.5
(compiled 2023.08.24 svn.re1ec1418 for OlexSys, GUI svn.r6817)
;
_audit_update_record
;
2024-06-10 deposited with the CCDC.	2024-10-02 downloaded from the CCDC.
;
_cell_angle_alpha 89.2190(10)
_cell_angle_beta 83.5790(10)
_cell_angle_gamma 62.0770(10)
_cell_formula_units_Z 1
_cell_length_a 12.5392(3)
_cell_length_b 13.1412(3)
_cell_length_c 21.0778(5)
_cell_measurement_reflns_used 9242
_cell_measurement_temperature 296.15
_cell_measurement_theta_max 25.52
_cell_measurement_theta_min 2.52
_cell_volume 3046.62(13)
_computing_cell_refinement 'SAINT V8.40B (?, 2016)'
_computing_data_reduction 'SAINT V8.40B (?, 2016)'
_computing_molecular_graphics 'Olex2 1.5 (Dolomanov et al., 2009)'
_computing_publication_material 'Olex2 1.5 (Dolomanov et al., 2009)'
_computing_structure_refinement 'SHELXL 2018/3 (Sheldrick, 2015)'
_computing_structure_solution 'olex2.solve 1.5 (Bourhis et al., 2015)'
_diffrn_ambient_temperature 296.15
_diffrn_measured_fraction_theta_full 0.991
_diffrn_measured_fraction_theta_max 0.992
_diffrn_measurement_device_type 'Bruker APEX-II CCD'
_diffrn_measurement_method '\f and \w scans'
_diffrn_radiation_monochromator graphite
_diffrn_radiation_type MoK\a
_diffrn_radiation_wavelength 0.71073
_diffrn_reflns_av_R_equivalents 0.0792
_diffrn_reflns_av_unetI/netI 0.0474
_diffrn_reflns_Laue_measured_fraction_full 0.991
_diffrn_reflns_Laue_measured_fraction_max 0.992
_diffrn_reflns_limit_h_max 15
_diffrn_reflns_limit_h_min -15
_diffrn_reflns_limit_k_max 16
_diffrn_reflns_limit_k_min -16
_diffrn_reflns_limit_l_max 26
_diffrn_reflns_limit_l_min -26
_diffrn_reflns_number 75398
_diffrn_reflns_point_group_measured_fraction_full 0.991
_diffrn_reflns_point_group_measured_fraction_max 0.992
_diffrn_reflns_theta_full 25.242
_diffrn_reflns_theta_max 26.022
_diffrn_reflns_theta_min 1.986
_diffrn_source_current 1.4
_diffrn_source_power 0.07
_diffrn_source_voltage 50.0
_diffrn_standards_number 0
_exptl_absorpt_coefficient_mu 2.860
_exptl_absorpt_correction_T_max 0.7457
_exptl_absorpt_correction_T_min 0.6055
_exptl_absorpt_correction_type none
_exptl_absorpt_process_details
;
SADABS-2016/2 (Bruker,2016/2) was used for absorption correction.
wR2(int) was 0.1351 before and 0.0938 after correction.
The Ratio of minimum to maximum transmission is 0.8120.
The \l/2 correction factor is Not present.
;
_exptl_crystal_density_diffrn 2.720
_exptl_crystal_description block
_exptl_crystal_F_000 2393
_refine_diff_density_max 1.937
_refine_diff_density_min -1.539
_refine_diff_density_rms 0.177
_refine_ls_extinction_method none
_refine_ls_goodness_of_fit_ref 1.139
_refine_ls_hydrogen_treatment mixed
_refine_ls_matrix_type full
_refine_ls_number_parameters 984
_refine_ls_number_reflns 11914
_refine_ls_number_restraints 111
_refine_ls_restrained_S_all 1.161
_refine_ls_R_factor_all 0.0876
_refine_ls_R_factor_gt 0.0680
_refine_ls_shift/su_max 0.001
_refine_ls_shift/su_mean 0.000
_refine_ls_structure_factor_coef Fsqd
_refine_ls_weighting_details 'w=1/[\s^2^(Fo^2^)+53.0968P] where P=(Fo^2^+2Fc^2^)/3'
_refine_ls_weighting_scheme calc
_refine_ls_wR_factor_gt 0.1329
_refine_ls_wR_factor_ref 0.1450
_reflns_Friedel_coverage 0.000
_reflns_number_gt 9539
_reflns_number_total 11914
_reflns_threshold_expression 'I > 2\s(I)'
_cod_data_source_file d4ce00897a2.cif
_cod_data_source_block 3
_cod_depositor_comments 'Adding full bibliography for 7249423--7249426.cif.'
_cod_original_cell_volume 3046.63(13)
_cod_original_formula_sum 'C52 H95 Cu2 Mo24 N16 O97.50 Si2'
_cod_database_code 7249425
_shelx_shelxl_version_number 2018/3
_shelx_space_group_comment
;
The symmetry employed for this shelxl refinement is uniquely defined
by the following loop, which should always be used as a source of
symmetry information in preference to the above space-group names.
They are only intended as comments.
;
_olex2_refinement_description
;
1. Fixed Uiso
 At 1.2 times of:
  All C(H) groups, All C(H,H) groups, All N(H,H) groups
 At 1.5 times of:
  All O(H,H) groups
2. Restrained distances
 C11-H11A
 1.14 with sigma of 0.02
 H11B-C11
 1.12 with sigma of 0.02
 Cu1-H3WA \\sim Cu1-H3WB
 with sigma of 0.02
3. Uiso/Uaniso restraints and constraints
Uanis(O7) \\sim Ueq, Uanis(C23) \\sim Ueq, Uanis(C11) \\sim Ueq, Uanis(O49)
\\sim Ueq: with sigma of 0.01 and sigma for terminal atoms of 0.02
Uanis(O12) \\sim Ueq, Uanis(O40) \\sim Ueq, Uanis(O50) \\sim Ueq, Uanis(O27)
\\sim Ueq: with sigma of 0.01 and sigma for terminal atoms of 0.02
Uanis(O7) \\sim Ueq: with sigma of 0.01 and sigma for terminal atoms of 0.02
Uanis(O54) \\sim Ueq, Uanis(O31) \\sim Ueq, Uanis(O2) \\sim Ueq, Uanis(O35)
\\sim Ueq, Uanis(O9) \\sim Ueq, Uanis(O53) \\sim Ueq: with sigma of 0.01 and
sigma for terminal atoms of 0.02
Uanis(O37) \\sim Ueq: with sigma of 0.01 and sigma for terminal atoms of 0.02
Uanis(C27) \\sim Ueq: with sigma of 0.01 and sigma for terminal atoms of 0.02
Uanis(C25) \\sim Ueq: with sigma of 0.01 and sigma for terminal atoms of 0.02
Uanis(O3W) \\sim Ueq: with sigma of 0.01 and sigma for terminal atoms of 0.02
4. Others
 Fixed Sof: Mo8(0.5) O54(0.5) O33(0.5) O56(0.5) O53(0.5) O19(0.5) O43(0.5)
 O11(0.5) O45(0.5) O57(0.5) O47(0.5) O3(0.5) O25(0.5) O51(0.5) O7(0.5) Mo3(0.5)
 O39(0.5) O52(0.5) O55(0.5) O21(0.5) O23(0.5) O38(0.5) C25(0.5) H25A(0.5)
 H25B(0.5) C27(0.5) H27A(0.5) H27B(0.5)
5.a Free rotating group:
 O3W(H3WA,H3WB), O17(H17A,H17B), O1(H1A,H1B)
5.b Rotating group:
 O2W(H2WA,H2WB), O1W(H1WA,H1WB)
5.c Ternary CH refined with riding coordinates:
 C22(H22), C5(H5)
5.d Secondary CH2 refined with riding coordinates:
 N29(H29A,H29B), C18(H18A,H18B), C24(H24A,H24B), C26(H26A,H26B), C7(H7A,H7B),
 C19(H19A,H19B), C21(H21A,H21B), C23(H23A,H23B), C3(H3A,H3B), C25(H25A,H25B),
 C27(H27A,H27B)
5.e Aromatic/amide H refined with riding coordinates:
 C6(H6), C8(H8), C12(H12), C14(H14), C16(H16), C13(H13), C15(H15), C2(H2),
 C17(H17), C9(H9)
;
_platon_squeeze_special_details
;
A solvent mask was calculated and 36 electrons were 
found in a volume of 97\%A^3^ in 1 void per unit cell. 
This is consistent with the presence of 
3.5[H2O] per Unit Cell 
which account for 35 electrons 
per unit cell.
;
_platon_squeeze_void_probe_radius 1.20
_olex2_submission_special_instructions 'No special instructions were received'

loop_
_space_group_symop_operation_xyz
'x, y, z'
'-x, -y, -z'

loop_
_atom_site_label
_atom_site_type_symbol
_atom_site_fract_x
_atom_site_fract_y
_atom_site_fract_z
_atom_site_U_iso_or_equiv
_atom_site_adp_type
_atom_site_occupancy
_atom_site_site_symmetry_order
_atom_site_calc_flag
_atom_site_refinement_flags_posn
_atom_site_refinement_flags_adp
_atom_site_refinement_flags_occupancy
_atom_site_disorder_assembly
_atom_site_disorder_group
Mo1 Mo 0.75753(9) 0.74806(7) 0.57679(5) 0.0410(2) Uani 1 1 d . . . . .
Mo4 Mo 1.01075(10) 0.44533(8) 0.33542(4) 0.0415(2) Uani 1 1 d . . . . .
Mo6 Mo 0.01233(9) 1.16068(8) 1.12881(4) 0.0413(2) Uani 1 1 d . . . . .
Mo8 Mo 1.0190(6) 0.7674(8) 0.4889(5) 0.0337(12) Uani 0.5 1 d . . P . .
Mo10 Mo 0.79718(9) 0.71672(8) 0.40855(5) 0.0411(2) Uani 1 1 d . . . . .
Mo12 Mo 0.17573(9) 1.14579(9) 0.97873(5) 0.0437(2) Uani 1 1 d . . . . .
Mo13 Mo 0.76373(9) 0.46808(9) 0.44379(5) 0.0485(3) Uani 1 1 d . . . . .
Mo7 Mo 0.14543(10) 0.69744(8) 1.00138(5) 0.0483(3) Uani 1 1 d . . . . .
Mo2 Mo 0.78146(9) 0.47331(9) 0.60983(5) 0.0512(3) Uani 1 1 d . . . . .
Mo9 Mo 0.18716(9) 0.96124(10) 0.85524(5) 0.0494(3) Uani 1 1 d . . . . .
Mo5 Mo 0.31989(9) 0.84466(11) 0.99627(6) 0.0583(3) Uani 1 1 d . . . . .
Mo11 Mo 0.12827(11) 0.86095(11) 1.13620(5) 0.0546(3) Uani 1 1 d . . . . .
Cu1 Cu 0.48454(14) 0.52215(12) 0.75552(8) 0.0524(4) Uani 1 1 d D . . . .
Si1 Si 0.000000 1.000000 1.000000 0.0276(8) Uani 1 2 d S . P . .
Si2 Si 1.000000 0.500000 0.500000 0.0298(8) Uani 1 2 d S . P . .
O29 O 1.0041(8) 0.8904(7) 0.4761(4) 0.053(2) Uani 1 1 d . . . . .
O4 O 0.6683(7) 0.4714(7) 0.6587(4) 0.055(2) Uani 1 1 d . . . . .
O5 O 0.2099(9) 0.5556(7) 1.0042(4) 0.066(3) Uani 1 1 d . . . . .
O8 O 0.6630(8) 0.4436(8) 0.4119(5) 0.062(2) Uani 1 1 d . . . . .
O10 O 0.1937(9) 0.7955(8) 1.1997(4) 0.068(3) Uani 1 1 d . . . . .
O12 O 0.8852(9) 0.4214(8) 0.3649(5) 0.081(3) Uani 1 1 d . U . . .
O14 O 0.2597(9) 1.2125(9) 0.9736(4) 0.072(3) Uani 1 1 d . . . . .
O16 O 0.1067(8) 0.7179(10) 0.9185(4) 0.080(3) Uani 1 1 d . . . . .
N1 N 0.2781(9) 0.7221(8) 0.7153(4) 0.049(2) Uani 1 1 d . . . . .
O18 O 0.2705(9) 0.9504(9) 0.7867(4) 0.072(3) Uani 1 1 d . . . . .
O20 O 0.0226(8) 1.2676(9) 0.9717(4) 0.079(3) Uani 1 1 d . . . . .
O22 O 0.6505(8) 0.8651(8) 0.6162(5) 0.080(3) Uani 1 1 d . . . . .
N4 N 0.5846(8) 0.5708(8) 0.7989(5) 0.046(2) Uani 1 1 d . . . . .
O6 O 0.5253(9) 1.0954(7) 0.7810(4) 0.066(3) Uani 1 1 d . . . . .
O2W O 0.5689(9) 0.3705(7) 0.7892(5) 0.080(3) Uani 1 1 d . . . . .
H2WA H 0.585818 0.319801 0.759744 0.120 Uiso 1 1 d R U . . .
H2WB H 0.637738 0.359688 0.798299 0.120 Uiso 1 1 d R U . . .
N8 N 0.4023(9) 0.6672(8) 0.7115(5) 0.049(2) Uani 1 1 d . . . . .
N2 N 0.3508(9) 0.8153(8) 0.6535(5) 0.048(2) Uani 1 1 d . . . . .
O26 O 0.1274(7) 0.8627(8) 0.8399(6) 0.082(3) Uani 1 1 d . . . . .
N7 N 0.7006(8) 0.4939(8) 0.8089(5) 0.046(2) Uani 1 1 d . . . . .
O28 O -0.0306(8) 0.9113(8) 1.1644(6) 0.088(4) Uani 1 1 d . . . . .
O30 O 0.8746(10) 0.8075(10) 0.5491(4) 0.081(3) Uani 1 1 d . . . . .
O32 O 0.0122(9) 1.2379(10) 1.1894(5) 0.081(3) Uani 1 1 d . . . . .
O34 O 0.4679(7) 0.7698(8) 0.9898(5) 0.069(3) Uani 1 1 d . . . . .
O36 O 0.1326(8) 1.1634(9) 1.0720(5) 0.081(3) Uani 1 1 d . . . . .
O40 O 0.8919(10) 0.7810(10) 0.4231(4) 0.081(3) Uani 1 1 d . U . . .
O42 O 0.6934(9) 0.8168(8) 0.3692(5) 0.079(3) Uani 1 1 d . . . . .
N3 N 0.6611(8) 0.6673(8) 0.8432(5) 0.043(2) Uani 1 1 d . . . . .
O44 O 0.1105(8) 1.0128(8) 1.1526(6) 0.088(4) Uani 1 1 d . . . . .
O46 O 0.7177(9) 0.6151(8) 0.4240(6) 0.088(4) Uani 1 1 d . . . . .
C1 C 0.2494(10) 0.8103(9) 0.6796(5) 0.042(2) Uani 1 1 d . . . . .
O50 O 1.0177(12) 0.4275(8) 0.2588(4) 0.086(3) Uani 1 1 d . U . . .
O54 O 0.8986(14) 0.3425(11) 0.5833(6) 0.033(3) Uani 0.5 1 d . U P . .
O13 O 0.8736(9) 0.4880(9) 0.6642(6) 0.095(4) Uani 1 1 d . . . . .
O27 O 0.7141(10) 0.7697(10) 0.4973(5) 0.083(3) Uani 1 1 d . U . . .
O59 O 0.7064(9) 0.6433(9) 0.6000(6) 0.089(4) Uani 1 1 d . . . . .
N29 N 1.1095(9) 0.4003(10) 0.8665(7) 0.072(4) Uani 1 1 d . . . . .
H29A H 1.164005 0.414939 0.843081 0.086 Uiso 1 1 calc R U . . .
H29B H 1.149603 0.349059 0.894467 0.086 Uiso 1 1 calc R U . . .
O31 O 0.1955(11) 1.0907(9) 0.8963(5) 0.092(3) Uani 1 1 d . U . . .
C4 C 0.1228(10) 0.8950(9) 0.6741(5) 0.040(2) Uani 1 1 d . . . . .
O2 O 0.2972(11) 0.9921(9) 0.9992(5) 0.095(4) Uani 1 1 d . U . . .
O33 O 0.9078(10) 0.4364(9) 0.5128(5) 0.022(2) Uani 0.5 1 d . . P . .
O35 O 0.3014(11) 0.8623(8) 0.9044(5) 0.088(3) Uani 1 1 d . U . . .
C6 C 0.0816(11) 1.0142(10) 0.6736(5) 0.046(3) Uani 1 1 d . . . . .
H6 H 0.136049 1.043620 0.673997 0.056 Uiso 1 1 calc R U . . .
C8 C 0.0375(10) 0.8548(10) 0.6740(5) 0.047(3) Uani 1 1 d . . . . .
H8 H 0.061810 0.776254 0.674610 0.057 Uiso 1 1 calc R U . . .
O9 O 0.2811(11) 0.7188(11) 0.9814(5) 0.098(3) Uani 1 1 d . U . . .
C10 C 0.8698(10) 0.4999(9) 0.8509(6) 0.046(3) Uani 1 1 d . . . . .
O37 O 0.8970(10) 0.6153(9) 0.3444(6) 0.090(3) Uani 1 1 d . U . . .
O56 O 1.1153(16) 0.3282(15) 0.3701(8) 0.043(4) Uani 0.5 1 d . . P . .
C12 C 0.5639(11) 0.6728(10) 0.8200(6) 0.048(3) Uani 1 1 d . . . . .
H12 H 0.490943 0.740084 0.818959 0.057 Uiso 1 1 calc R U . . .
C14 C 0.9113(11) 0.5492(11) 0.8946(6) 0.052(3) Uani 1 1 d . . . . .
H14 H 0.856984 0.615492 0.918993 0.062 Uiso 1 1 calc R U . . .
C16 C 0.9546(12) 0.3967(10) 0.8186(7) 0.056(3) Uani 1 1 d . . . . .
H16 H 0.928999 0.361196 0.790446 0.067 Uiso 1 1 calc R U . . .
O53 O 0.7350(14) 0.5036(12) 0.5240(7) 0.035(3) Uani 0.5 1 d . U P . .
N5 N -0.1161(10) 1.0447(10) 0.6723(7) 0.076(4) Uani 1 1 d . . . . .
C18 C 0.3670(12) 0.8900(11) 0.6044(6) 0.058(3) Uani 1 1 d . . . . .
H18A H 0.445423 0.887349 0.605411 0.069 Uiso 1 1 calc R U . . .
H18B H 0.304430 0.969009 0.613638 0.069 Uiso 1 1 calc R U . . .
O3W O 0.4094(13) 0.4546(12) 0.7058(6) 0.106(4) Uani 1 1 d G U . . .
H3WA H 0.346396 0.459391 0.728220 0.159 Uiso 1 1 d DG U . . .
H3WB H 0.382281 0.496662 0.674388 0.159 Uiso 1 1 d DG U . . .
O19 O 1.1455(13) 0.7120(13) 0.5374(6) 0.035(3) Uani 0.5 1 d . . P . .
C20 C 0.7442(10) 0.5544(9) 0.8352(5) 0.041(2) Uani 1 1 d . . . . .
O43 O -0.1268(11) 1.0027(10) 1.0347(6) 0.030(3) Uani 0.5 1 d . . P . .
C22 C 0.5819(10) 0.8810(9) 0.8421(5) 0.043(2) Uani 1 1 d . . . . .
H22 H 0.499995 0.889913 0.853912 0.051 Uiso 1 1 calc R U . . .
O11 O 1.0835(12) 0.4450(11) 0.4345(6) 0.034(3) Uani 0.5 1 d . . P . .
C24 C 0.6727(12) 0.7683(10) 0.8663(7) 0.056(3) Uani 1 1 d . . . . .
H24A H 0.754218 0.756685 0.852521 0.067 Uiso 1 1 calc R U . . .
H24B H 0.661274 0.772682 0.912676 0.067 Uiso 1 1 calc R U . . .
O45 O 1.0753(12) 0.4720(11) 0.5594(6) 0.033(3) Uani 0.5 1 d . . P . .
O57 O 0.1672(16) 0.7080(14) 1.0954(8) 0.042(4) Uani 0.5 1 d . . P . .
C26 C 0.5056(13) 1.0931(12) 0.8493(6) 0.064(4) Uani 1 1 d . . . . .
H26A H 0.422395 1.108566 0.861972 0.077 Uiso 1 1 calc R U . . .
H26B H 0.516511 1.153719 0.868510 0.077 Uiso 1 1 calc R U . . .
O47 O 0.1137(10) 0.8814(10) 1.0262(5) 0.026(3) Uani 0.5 1 d . . P . .
C13 C 1.0743(14) 0.3469(13) 0.8276(8) 0.073(4) Uani 1 1 d . . . . .
H13 H 1.129930 0.276955 0.806816 0.087 Uiso 1 1 calc R U . . .
O3 O 0.0110(11) 1.1093(10) 1.0217(6) 0.029(3) Uani 0.5 1 d . . P . .
O49 O 0.2748(12) 0.8458(12) 1.0801(6) 0.103(4) Uani 1 1 d . U . . .
C7 C 0.5908(12) 0.9790(10) 0.8744(7) 0.059(3) Uani 1 1 d . . . . .
H7A H 0.570313 0.979522 0.920213 0.071 Uiso 1 1 calc R U . . .
H7B H 0.673565 0.967217 0.866469 0.071 Uiso 1 1 calc R U . . .
C15 C -0.0384(13) 1.0859(11) 0.6724(6) 0.064(4) Uani 1 1 d . . . . .
H15 H -0.066265 1.165053 0.671633 0.076 Uiso 1 1 calc R U . . .
O25 O 1.0891(11) 0.3648(10) 0.5050(5) 0.025(3) Uani 0.5 1 d . . P . .
C2 C 0.4428(12) 0.7228(11) 0.6749(7) 0.056(3) Uani 1 1 d . . . . .
H2 H 0.524671 0.702179 0.664593 0.067 Uiso 1 1 calc R U . . .
C17 C 1.0335(11) 0.4979(12) 0.9006(8) 0.066(4) Uani 1 1 d . . . . .
H17 H 1.063111 0.530592 0.928178 0.079 Uiso 1 1 calc R U . . .
O51 O -0.0104(11) 1.0154(10) 1.0753(5) 0.027(3) Uani 0.5 1 d . . P . .
C9 C -0.0799(12) 0.9314(12) 0.6731(8) 0.070(4) Uani 1 1 d . . . . .
H9 H -0.137166 0.905218 0.673014 0.084 Uiso 1 1 calc R U . . .
C19 C 0.5098(14) 1.0062(11) 0.7503(7) 0.065(4) Uani 1 1 d . . . . .
H19A H 0.521735 1.010337 0.704259 0.078 Uiso 1 1 calc R U . . .
H19B H 0.427918 1.017553 0.762382 0.078 Uiso 1 1 calc R U . . .
C5 C 0.3598(15) 0.8512(11) 0.5400(7) 0.065(4) Uani 1 1 d . . . . .
H5 H 0.275667 0.865665 0.540199 0.078 Uiso 1 1 calc R U . . .
C21 C 0.6015(14) 0.8886(11) 0.7704(6) 0.066(4) Uani 1 1 d . . . . .
H21A H 0.592124 0.828646 0.749234 0.080 Uiso 1 1 calc R U . . .
H21B H 0.683319 0.876870 0.757706 0.080 Uiso 1 1 calc R U . . .
C11 C 0.386(2) 0.7220(16) 0.4521(8) 0.092(5) Uani 1 1 d D U . . .
H11A H 0.473(8) 0.649(10) 0.427(7) 0.111 Uiso 1 1 d D U . . .
H11B H 0.286(4) 0.771(13) 0.451(8) 0.111 Uiso 1 1 d D U . . .
C23 C 0.3780(19) 0.9287(15) 0.4891(9) 0.098(5) Uani 1 1 d . U . . .
H23A H 0.302752 0.999957 0.488689 0.117 Uiso 1 1 calc R U . A 1
H23B H 0.439849 0.947815 0.499881 0.117 Uiso 1 1 calc R U . A 1
C3 C 0.431(2) 0.7402(17) 0.5176(8) 0.105(6) Uani 1 1 d . . . . .
H3A H 0.424252 0.687979 0.548971 0.126 Uiso 1 1 calc R U . . .
H3B H 0.514927 0.723888 0.510003 0.126 Uiso 1 1 calc R U . . .
O7 O 0.4202(19) 0.8001(17) 0.4090(8) 0.050(5) Uani 0.5 1 d . U P . .
Mo3 Mo 0.9876(6) 0.7666(8) 0.4880(5) 0.0304(10) Uani 0.5 1 d . . P . .
O39 O 0.6849(13) 0.4765(12) 0.5306(7) 0.038(3) Uani 0.5 1 d . . P . .
O52 O 0.8557(14) 0.3065(12) 0.5902(7) 0.037(3) Uani 0.5 1 d . . P . .
O55 O 1.1468(18) 0.2928(15) 0.3407(9) 0.047(5) Uani 0.5 1 d . . P . .
O21 O 1.0977(14) 0.6779(13) 0.5402(7) 0.037(3) Uani 0.5 1 d . . P . .
O23 O 0.1166(15) 0.7682(14) 1.0832(7) 0.037(3) Uani 0.5 1 d . . P . .
O1W O 0.3421(12) 0.5783(11) 0.8419(7) 0.123(5) Uani 1 1 d . . . . .
H1WA H 0.289296 0.572385 0.883360 0.185 Uiso 1 1 d R U . . .
H1WB H 0.333152 0.643963 0.865162 0.185 Uiso 1 1 d R U . . .
O17 O 0.3274(11) 1.3092(12) 0.7488(6) 0.092(4) Uani 1 1 d G . . . .
H17A H 0.400470 1.257177 0.748911 0.139 Uiso 1 1 d G U . . .
H17B H 0.305216 1.293244 0.715176 0.139 Uiso 1 1 d G U . . .
O38 O 0.345(2) 0.8201(19) 0.4018(10) 0.077(7) Uani 0.5 1 d . . P B .
C25 C 0.317(3) 0.912(2) 0.4331(13) 0.063(7) Uani 0.5 1 d . U P B 2
H25A H 0.232243 0.942218 0.449352 0.076 Uiso 0.5 1 calc R U P B 2
H25B H 0.320999 0.964769 0.401370 0.076 Uiso 0.5 1 calc R U P B 2
C27 C 0.416(4) 0.869(4) 0.423(2) 0.100(12) Uani 0.5 1 d . U P B .
H27A H 0.364152 0.925947 0.395160 0.120 Uiso 0.5 1 calc R U P . .
H27B H 0.497172 0.859600 0.410243 0.120 Uiso 0.5 1 calc R U P . .
O1 O 0.6479(12) 1.1859(11) 0.7080(6) 0.089(3) Uani 1 1 d G . . . .
H1A H 0.626653 1.202768 0.670757 0.133 Uiso 1 1 d G U . . .
H1B H 0.612484 1.147448 0.722535 0.133 Uiso 1 1 d G U . . .

loop_
_atom_site_aniso_label
_atom_site_aniso_U_11
_atom_site_aniso_U_22
_atom_site_aniso_U_33
_atom_site_aniso_U_23
_atom_site_aniso_U_13
_atom_site_aniso_U_12
Mo1 0.0420(5) 0.0264(4) 0.0498(6) -0.0116(4) 0.0162(4) -0.0165(4)
Mo4 0.0655(6) 0.0461(5) 0.0253(4) -0.0032(4) 0.0003(4) -0.0376(5)
Mo6 0.0535(6) 0.0458(5) 0.0313(5) -0.0111(4) -0.0012(4) -0.0293(5)
Mo8 0.052(3) 0.0269(13) 0.0301(14) -0.0061(10) 0.001(2) -0.026(2)
Mo10 0.0505(6) 0.0314(5) 0.0485(5) 0.0099(4) -0.0188(4) -0.0226(4)
Mo12 0.0432(5) 0.0456(6) 0.0524(6) -0.0050(4) -0.0046(4) -0.0293(5)
Mo13 0.0433(6) 0.0450(6) 0.0501(6) -0.0129(5) -0.0138(5) -0.0128(5)
Mo7 0.0530(6) 0.0357(5) 0.0547(6) -0.0111(4) 0.0086(5) -0.0225(5)
Mo2 0.0437(6) 0.0505(6) 0.0408(5) 0.0064(4) 0.0159(4) -0.0114(5)
Mo9 0.0442(6) 0.0708(7) 0.0305(5) -0.0095(5) 0.0096(4) -0.0275(5)
Mo5 0.0272(5) 0.0709(8) 0.0697(7) -0.0202(6) 0.0019(5) -0.0181(5)
Mo11 0.0629(7) 0.0682(7) 0.0318(5) 0.0052(5) -0.0126(5) -0.0286(6)
Cu1 0.0564(9) 0.0359(7) 0.0619(9) -0.0063(7) -0.0216(7) -0.0159(7)
Si1 0.0251(18) 0.0340(19) 0.0246(17) -0.0078(15) 0.0004(14) -0.0152(16)
Si2 0.035(2) 0.0269(18) 0.0266(18) -0.0050(14) 0.0020(15) -0.0145(16)
O29 0.087(6) 0.048(5) 0.043(4) -0.002(4) 0.001(4) -0.048(5)
O4 0.051(5) 0.062(5) 0.059(5) 0.000(4) 0.010(4) -0.035(4)
O5 0.076(6) 0.043(5) 0.057(5) 0.003(4) 0.011(5) -0.015(5)
O8 0.054(5) 0.061(5) 0.088(7) -0.005(5) -0.012(5) -0.039(5)
O10 0.071(6) 0.060(6) 0.065(6) 0.014(5) -0.026(5) -0.020(5)
O12 0.086(6) 0.049(5) 0.120(7) -0.021(5) 0.032(5) -0.050(5)
O14 0.082(7) 0.113(8) 0.065(6) 0.009(5) -0.012(5) -0.082(7)
O16 0.043(5) 0.116(9) 0.058(6) 0.039(6) 0.001(4) -0.020(5)
N1 0.051(6) 0.046(6) 0.043(5) -0.003(4) -0.009(4) -0.017(5)
O18 0.085(7) 0.092(7) 0.052(5) -0.029(5) 0.033(5) -0.060(6)
O20 0.051(5) 0.103(8) 0.055(5) 0.028(5) 0.011(4) -0.016(5)
O22 0.056(6) 0.057(6) 0.098(8) -0.040(5) 0.012(5) -0.008(5)
N4 0.041(5) 0.036(5) 0.059(6) 0.001(4) -0.009(4) -0.016(4)
O6 0.090(7) 0.050(5) 0.067(6) 0.006(4) 0.003(5) -0.042(5)
O2W 0.075(7) 0.036(5) 0.120(9) -0.003(5) -0.045(6) -0.011(5)
N8 0.045(6) 0.042(5) 0.050(6) -0.010(4) -0.013(5) -0.011(5)
N2 0.051(6) 0.043(5) 0.055(6) -0.010(4) 0.000(5) -0.026(5)
O26 0.033(5) 0.055(6) 0.162(11) 0.040(6) -0.027(6) -0.023(4)
N7 0.043(5) 0.042(5) 0.050(6) 0.006(4) -0.010(4) -0.016(4)
O28 0.049(6) 0.057(6) 0.166(11) 0.038(7) -0.025(6) -0.029(5)
O30 0.122(9) 0.150(10) 0.036(4) -0.003(5) 0.000(5) -0.118(8)
O32 0.068(6) 0.110(8) 0.072(6) -0.058(6) 0.001(5) -0.047(6)
O34 0.028(4) 0.068(6) 0.092(7) -0.008(5) -0.010(4) -0.006(4)
O36 0.042(5) 0.101(8) 0.069(6) 0.040(6) 0.001(4) -0.011(5)
O40 0.098(6) 0.123(7) 0.054(5) -0.010(5) 0.004(4) -0.083(6)
O42 0.069(6) 0.069(6) 0.070(6) 0.033(5) -0.021(5) -0.007(5)
N3 0.039(5) 0.041(5) 0.055(6) 0.003(4) -0.008(4) -0.023(4)
O44 0.033(5) 0.059(6) 0.175(12) 0.021(7) -0.014(6) -0.025(5)
O46 0.067(6) 0.052(6) 0.147(10) -0.043(6) 0.043(6) -0.039(5)
C1 0.045(6) 0.041(6) 0.039(6) -0.005(5) -0.002(5) -0.021(5)
O50 0.177(10) 0.070(6) 0.031(4) -0.003(4) -0.010(5) -0.073(7)
O54 0.047(7) 0.025(6) 0.030(6) 0.001(5) -0.003(5) -0.020(5)
O13 0.077(7) 0.083(7) 0.165(11) 0.065(7) -0.056(7) -0.064(6)
O27 0.102(6) 0.119(7) 0.066(5) -0.005(5) 0.000(5) -0.087(6)
O59 0.072(7) 0.073(7) 0.155(11) 0.060(7) -0.049(7) -0.056(6)
N29 0.037(6) 0.057(7) 0.116(10) 0.041(7) -0.012(6) -0.018(6)
O31 0.114(7) 0.063(5) 0.078(6) -0.019(5) -0.050(5) -0.016(5)
C4 0.051(6) 0.039(6) 0.029(5) -0.011(4) 0.002(5) -0.021(5)
O2 0.121(7) 0.062(5) 0.077(6) -0.015(5) -0.053(5) -0.014(5)
O33 0.023(6) 0.021(6) 0.023(6) -0.009(5) 0.006(5) -0.013(5)
O35 0.108(7) 0.056(5) 0.082(6) -0.016(4) -0.048(5) -0.016(5)
C6 0.050(7) 0.041(6) 0.048(6) 0.007(5) -0.004(5) -0.022(6)
C8 0.045(7) 0.044(6) 0.047(6) -0.014(5) 0.013(5) -0.020(5)
O9 0.115(7) 0.139(8) 0.072(6) -0.033(5) 0.020(5) -0.093(6)
C10 0.048(7) 0.036(6) 0.054(7) 0.012(5) -0.001(5) -0.021(5)
O37 0.090(6) 0.063(5) 0.130(7) -0.016(5) 0.019(5) -0.053(5)
O56 0.048(11) 0.039(10) 0.038(10) -0.003(8) 0.006(8) -0.021(9)
C12 0.042(6) 0.038(6) 0.063(7) -0.004(5) -0.007(5) -0.019(5)
C14 0.042(7) 0.052(7) 0.066(8) 0.016(6) -0.017(6) -0.024(6)
C16 0.055(8) 0.035(6) 0.078(9) 0.009(6) -0.004(7) -0.022(6)
O53 0.035(7) 0.031(6) 0.036(6) 0.002(5) 0.001(5) -0.013(5)
N5 0.047(7) 0.056(7) 0.104(10) -0.006(7) 0.016(6) -0.012(6)
C18 0.058(8) 0.047(7) 0.070(9) -0.009(6) 0.014(6) -0.031(6)
O3W 0.154(10) 0.096(8) 0.103(8) 0.026(7) -0.080(8) -0.075(8)
O19 0.032(8) 0.043(8) 0.035(8) -0.014(6) 0.001(6) -0.022(7)
C20 0.039(6) 0.035(6) 0.043(6) 0.001(5) 0.000(5) -0.015(5)
O43 0.028(7) 0.029(7) 0.033(7) -0.017(5) 0.000(5) -0.013(6)
C22 0.036(6) 0.038(6) 0.056(7) 0.003(5) -0.004(5) -0.020(5)
O11 0.044(8) 0.024(7) 0.031(7) -0.001(5) 0.000(6) -0.015(6)
C24 0.055(7) 0.049(7) 0.072(9) 0.004(6) -0.022(6) -0.028(6)
O45 0.045(8) 0.030(7) 0.030(7) 0.002(5) 0.001(6) -0.023(6)
O57 0.054(11) 0.027(8) 0.042(9) 0.013(7) -0.004(8) -0.017(8)
C26 0.071(9) 0.058(8) 0.061(8) -0.008(7) -0.008(7) -0.027(7)
O47 0.024(6) 0.029(7) 0.025(6) -0.006(5) -0.002(5) -0.014(5)
C13 0.062(9) 0.054(8) 0.111(13) 0.027(8) -0.018(9) -0.034(8)
O3 0.021(6) 0.026(6) 0.033(7) -0.009(5) 0.007(5) -0.008(5)
O49 0.118(7) 0.139(8) 0.092(7) -0.040(6) 0.024(5) -0.099(6)
C7 0.063(8) 0.047(7) 0.072(9) -0.006(6) -0.021(7) -0.028(6)
C15 0.060(9) 0.044(7) 0.066(9) -0.001(6) 0.012(7) -0.011(7)
O25 0.027(6) 0.024(6) 0.024(6) -0.009(5) 0.000(5) -0.011(5)
C2 0.048(7) 0.043(7) 0.073(9) -0.011(6) -0.002(6) -0.018(6)
C17 0.037(7) 0.059(8) 0.099(11) 0.010(8) -0.025(7) -0.018(6)
O51 0.028(7) 0.029(7) 0.014(6) -0.010(5) 0.004(5) -0.006(5)
C9 0.039(7) 0.061(9) 0.107(12) -0.026(8) 0.016(7) -0.025(7)
C19 0.083(10) 0.046(7) 0.066(9) 0.004(6) -0.013(7) -0.031(7)
C5 0.093(11) 0.042(7) 0.075(9) 0.021(7) -0.033(8) -0.039(8)
C21 0.091(11) 0.053(8) 0.052(8) -0.007(6) 0.012(7) -0.035(8)
C11 0.131(10) 0.077(8) 0.068(8) -0.004(6) -0.002(7) -0.051(7)
C23 0.124(10) 0.079(8) 0.104(9) 0.026(7) -0.027(8) -0.057(7)
C3 0.136(17) 0.102(15) 0.072(11) 0.010(10) -0.009(11) -0.052(14)
O7 0.058(8) 0.049(8) 0.035(7) -0.006(6) -0.010(7) -0.018(7)
Mo3 0.046(3) 0.0230(12) 0.0301(13) 0.0002(9) -0.008(2) -0.0214(19)
O39 0.030(8) 0.033(8) 0.053(9) 0.003(7) 0.002(7) -0.018(7)
O52 0.049(9) 0.037(8) 0.037(8) -0.007(6) 0.005(6) -0.031(8)
O55 0.065(12) 0.038(10) 0.044(11) -0.013(8) 0.020(9) -0.033(9)
O21 0.041(8) 0.042(8) 0.038(8) 0.000(6) -0.014(6) -0.027(7)
O23 0.052(10) 0.032(9) 0.028(8) 0.004(7) -0.007(7) -0.019(8)
O1W 0.105(10) 0.096(9) 0.141(12) -0.025(8) 0.067(9) -0.040(8)
O17 0.101(9) 0.132(11) 0.074(7) -0.004(7) -0.024(7) -0.076(8)
O38 0.090(17) 0.060(14) 0.061(13) 0.019(10) 0.015(13) -0.023(13)
C25 0.069(11) 0.052(10) 0.057(10) 0.010(8) -0.011(8) -0.019(8)
C27 0.097(14) 0.103(14) 0.106(15) 0.018(10) 0.001(9) -0.056(10)
O1 0.101(9) 0.073(8) 0.092(8) -0.001(6) 0.002(7) -0.044(7)

loop_
_atom_type_symbol
_atom_type_description
_atom_type_scat_dispersion_real
_atom_type_scat_dispersion_imag
_atom_type_scat_source
C C 0.0033 0.0016 'International Tables Vol C Tables 4.2.6.8 and 6.1.1.4'
H H 0.0000 0.0000 'International Tables Vol C Tables 4.2.6.8 and 6.1.1.4'
Cu Cu 0.3201 1.2651 'International Tables Vol C Tables 4.2.6.8 and 6.1.1.4'
Mo Mo -1.6832 0.6857 'International Tables Vol C Tables 4.2.6.8 and 6.1.1.4'
N N 0.0061 0.0033 'International Tables Vol C Tables 4.2.6.8 and 6.1.1.4'
O O 0.0106 0.0060 'International Tables Vol C Tables 4.2.6.8 and 6.1.1.4'
Si Si 0.0817 0.0704 'International Tables Vol C Tables 4.2.6.8 and 6.1.1.4'

loop_
_geom_angle_atom_site_label_1
_geom_angle_atom_site_label_2
_geom_angle_atom_site_label_3
_geom_angle
_geom_angle_site_symmetry_1
_geom_angle_site_symmetry_3
_geom_angle_publ_flag
O22 Mo1 O30 98.1(5) . . ?
O22 Mo1 O27 102.2(6) . . ?
O22 Mo1 O59 101.3(6) . . ?
O22 Mo1 O56 108.1(7) . 2_766 ?
O22 Mo1 O11 155.5(5) . 2_766 ?
O22 Mo1 O25 158.1(5) . 2_766 ?
O22 Mo1 O55 88.5(6) . 2_766 ?
O30 Mo1 O11 91.0(5) . 2_766 ?
O30 Mo1 O25 65.6(4) . 2_766 ?
O30 Mo1 O55 81.6(5) . 2_766 ?
O27 Mo1 O30 87.8(4) . . ?
O27 Mo1 O59 98.4(5) . . ?
O27 Mo1 O56 147.4(6) . 2_766 ?
O27 Mo1 O11 100.8(5) . 2_766 ?
O27 Mo1 O25 64.4(5) . 2_766 ?
O27 Mo1 O55 165.9(6) . 2_766 ?
O59 Mo1 O30 157.8(5) . . ?
O59 Mo1 O56 87.4(6) . 2_766 ?
O59 Mo1 O11 66.9(5) . 2_766 ?
O59 Mo1 O25 97.8(5) . 2_766 ?
O59 Mo1 O55 88.3(6) . 2_766 ?
O56 Mo1 O30 76.4(6) 2_766 . ?
O56 Mo1 O11 52.1(6) 2_766 2_766 ?
O56 Mo1 O25 83.0(6) 2_766 2_766 ?
O56 Mo1 O55 19.8(5) 2_766 2_766 ?
O25 Mo1 O11 44.8(4) 2_766 2_766 ?
O55 Mo1 O11 70.4(6) 2_766 2_766 ?
O55 Mo1 O25 102.5(6) 2_766 2_766 ?
O12 Mo4 O13 156.4(5) . 2_766 ?
O12 Mo4 O37 88.3(4) . . ?
O12 Mo4 O11 97.9(5) . . ?
O12 Mo4 O45 67.6(5) . 2_766 ?
O12 Mo4 O55 101.2(6) . . ?
O50 Mo4 O12 102.2(6) . . ?
O50 Mo4 O13 98.7(6) . 2_766 ?
O50 Mo4 O37 98.8(5) . . ?
O50 Mo4 O56 113.6(7) . . ?
O50 Mo4 O11 157.2(6) . . ?
O50 Mo4 O45 157.7(6) . 2_766 ?
O50 Mo4 O55 91.6(7) . . ?
O13 Mo4 O11 64.3(5) 2_766 . ?
O13 Mo4 O45 89.0(5) 2_766 2_766 ?
O37 Mo4 O13 77.8(4) . 2_766 ?
O37 Mo4 O11 92.5(5) . . ?
O37 Mo4 O45 62.3(5) . 2_766 ?
O56 Mo4 O12 94.5(7) . . ?
O56 Mo4 O13 87.0(7) . 2_766 ?
O56 Mo4 O37 146.0(7) . . ?
O56 Mo4 O11 53.5(7) . . ?
O56 Mo4 O45 87.5(7) . 2_766 ?
O56 Mo4 O55 22.0(6) . . ?
O11 Mo4 O45 43.3(5) . 2_766 ?
O55 Mo4 O13 88.9(6) . 2_766 ?
O55 Mo4 O37 164.1(6) . . ?
O55 Mo4 O11 73.8(6) . . ?
O55 Mo4 O45 109.5(6) . 2_766 ?
O16 Mo6 O26 82.9(4) 2_577 2_577 ?
O16 Mo6 O3 64.5(4) 2_577 . ?
O16 Mo6 O51 91.9(5) 2_577 . ?
O26 Mo6 O3 93.1(5) 2_577 . ?
O26 Mo6 O51 62.6(4) 2_577 . ?
O32 Mo6 O16 100.1(5) . 2_577 ?
O32 Mo6 O26 99.8(5) . 2_577 ?
O32 Mo6 O36 101.1(5) . . ?
O32 Mo6 O44 101.4(6) . . ?
O32 Mo6 O3 158.6(5) . . ?
O32 Mo6 O51 157.5(5) . . ?
O36 Mo6 O16 88.3(4) . 2_577 ?
O36 Mo6 O26 158.4(5) . 2_577 ?
O36 Mo6 O44 93.6(4) . . ?
O36 Mo6 O3 65.4(5) . . ?
O36 Mo6 O51 98.2(5) . . ?
O44 Mo6 O16 157.6(5) . 2_577 ?
O44 Mo6 O26 87.4(4) . 2_577 ?
O44 Mo6 O3 96.1(5) . . ?
O44 Mo6 O51 65.8(5) . . ?
O3 Mo6 O51 43.4(4) . . ?
O29 Mo8 O30 99.8(6) . . ?
O29 Mo8 O40 93.7(6) . . ?
O29 Mo8 O54 114.0(7) . 2_766 ?
O29 Mo8 O33 163.6(6) . 2_766 ?
O29 Mo8 O19 100.6(7) . . ?
O29 Mo8 O52 93.3(7) . 2_766 ?
O29 Mo8 O21 127.6(7) . . ?
O30 Mo8 O40 80.2(4) . . ?
O30 Mo8 O33 96.6(5) . 2_766 ?
O30 Mo8 O52 159.1(6) . 2_766 ?
O40 Mo8 O33 89.0(5) . 2_766 ?
O54 Mo8 O30 134.9(6) 2_766 . ?
O54 Mo8 O40 69.2(6) 2_766 . ?
O54 Mo8 O33 52.2(5) 2_766 2_766 ?
O54 Mo8 O52 24.8(5) 2_766 2_766 ?
O19 Mo8 O30 105.2(7) . . ?
O19 Mo8 O40 163.5(7) . . ?
O19 Mo8 O54 97.2(7) . 2_766 ?
O19 Mo8 O33 75.1(6) . 2_766 ?
O19 Mo8 O52 88.1(7) . 2_766 ?
O52 Mo8 O40 82.8(6) 2_766 . ?
O52 Mo8 O33 71.0(6) 2_766 2_766 ?
O21 Mo8 O30 87.9(8) . . ?
O21 Mo8 O40 138.5(7) . . ?
O21 Mo8 O54 93.7(8) . 2_766 ?
O21 Mo8 O33 52.9(6) . 2_766 ?
O21 Mo8 O19 29.4(6) . . ?
O21 Mo8 O52 97.0(8) . 2_766 ?
O40 Mo10 O46 157.3(5) . . ?
O40 Mo10 O27 87.8(4) . . ?
O40 Mo10 O37 98.1(5) . . ?
O40 Mo10 O45 98.0(5) . 2_766 ?
O40 Mo10 O25 67.6(5) . 2_766 ?
O42 Mo10 O40 102.2(6) . . ?
O42 Mo10 O46 98.0(5) . . ?
O42 Mo10 O27 98.6(5) . . ?
O42 Mo10 O37 101.7(6) . . ?
O42 Mo10 O45 157.2(5) . 2_766 ?
O42 Mo10 O25 157.2(5) . 2_766 ?
O46 Mo10 O45 64.5(5) . 2_766 ?
O46 Mo10 O25 89.7(5) . 2_766 ?
O27 Mo10 O46 79.0(4) . . ?
O27 Mo10 O45 92.4(5) . 2_766 ?
O27 Mo10 O25 61.7(4) . 2_766 ?
O37 Mo10 O46 87.7(4) . . ?
O37 Mo10 O27 157.0(5) . . ?
O37 Mo10 O45 64.8(5) . 2_766 ?
O37 Mo10 O25 100.0(5) . 2_766 ?
O25 Mo10 O45 43.6(4) 2_766 2_766 ?
O14 Mo12 O20 101.3(5) . . ?
O14 Mo12 O36 97.6(5) . . ?
O14 Mo12 O31 102.7(5) . . ?
O14 Mo12 O2 99.7(6) . . ?
O14 Mo12 O43 157.9(5) . 2_577 ?
O14 Mo12 O3 156.0(5) . . ?
O20 Mo12 O36 87.9(4) . . ?
O20 Mo12 O2 158.0(5) . . ?
O20 Mo12 O43 97.2(5) . 2_577 ?
O20 Mo12 O3 66.2(4) . . ?
O36 Mo12 O43 95.3(5) . 2_577 ?
O36 Mo12 O3 62.8(4) . . ?
O31 Mo12 O20 93.5(5) . . ?
O31 Mo12 O36 159.0(5) . . ?
O31 Mo12 O2 88.4(4) . . ?
O31 Mo12 O43 63.8(5) . 2_577 ?
O31 Mo12 O3 98.7(5) . . ?
O2 Mo12 O36 82.7(4) . . ?
O2 Mo12 O43 64.1(5) . 2_577 ?
O2 Mo12 O3 91.8(5) . . ?
O43 Mo12 O3 45.3(4) 2_577 . ?
O8 Mo13 O12 95.9(5) . . ?
O8 Mo13 O46 101.3(5) . . ?
O8 Mo13 O33 155.4(4) . . ?
O8 Mo13 O53 116.9(6) . . ?
O8 Mo13 O19 87.3(5) . 2_766 ?
O8 Mo13 O45 153.8(4) . 2_766 ?
O8 Mo13 O39 92.2(6) . . ?
O8 Mo13 O21 109.9(5) . 2_766 ?
O12 Mo13 O33 93.9(4) . . ?
O12 Mo13 O19 84.4(5) . 2_766 ?
O12 Mo13 O45 62.8(4) . 2_766 ?
O46 Mo13 O12 87.3(4) . . ?
O46 Mo13 O33 101.7(5) . . ?
O46 Mo13 O19 168.6(5) . 2_766 ?
O46 Mo13 O45 64.7(5) . 2_766 ?
O46 Mo13 O39 105.3(5) . . ?
O46 Mo13 O21 144.2(6) . 2_766 ?
O33 Mo13 O45 48.6(4) . 2_766 ?
O53 Mo13 O12 146.7(6) . . ?
O53 Mo13 O46 91.8(6) . . ?
O53 Mo13 O33 53.7(6) . . ?
O53 Mo13 O19 90.8(6) . 2_766 ?
O53 Mo13 O45 86.8(6) . 2_766 ?
O53 Mo13 O39 25.8(6) . . ?
O53 Mo13 O21 89.6(6) . 2_766 ?
O19 Mo13 O33 71.2(5) 2_766 . ?
O19 Mo13 O45 104.4(5) 2_766 2_766 ?
O39 Mo13 O12 163.4(5) . . ?
O39 Mo13 O33 73.2(5) . . ?
O39 Mo13 O19 81.5(5) . 2_766 ?
O39 Mo13 O45 112.4(5) . 2_766 ?
O21 Mo13 O12 72.6(5) 2_766 . ?
O21 Mo13 O33 52.3(5) 2_766 . ?
O21 Mo13 O19 24.8(5) 2_766 2_766 ?
O21 Mo13 O45 79.6(6) 2_766 2_766 ?
O21 Mo13 O39 91.0(6) 2_766 . ?
O5 Mo7 O16 101.1(5) . . ?
O5 Mo7 O20 98.8(5) . 2_577 ?
O5 Mo7 O9 100.7(5) . . ?
O5 Mo7 O57 89.6(6) . . ?
O5 Mo7 O47 156.2(5) . . ?
O5 Mo7 O3 156.3(5) . 2_577 ?
O5 Mo7 O23 111.5(6) . . ?
O16 Mo7 O20 87.5(4) . 2_577 ?
O16 Mo7 O9 93.1(5) . . ?
O16 Mo7 O57 169.0(6) . . ?
O16 Mo7 O47 99.1(5) . . ?
O16 Mo7 O3 63.8(4) . 2_577 ?
O16 Mo7 O23 145.8(6) . . ?
O20 Mo7 O57 88.6(6) 2_577 . ?
O20 Mo7 O47 94.5(5) 2_577 . ?
O20 Mo7 O3 64.0(4) 2_577 2_577 ?
O9 Mo7 O20 160.0(5) . 2_577 ?
O9 Mo7 O57 87.2(6) . . ?
O9 Mo7 O47 65.7(5) . . ?
O9 Mo7 O3 98.4(5) . 2_577 ?
O9 Mo7 O23 90.6(6) . . ?
O57 Mo7 O47 71.0(5) . . ?
O57 Mo7 O3 105.3(5) . 2_577 ?
O47 Mo7 O3 47.1(4) . 2_577 ?
O23 Mo7 O20 78.1(6) . 2_577 ?
O23 Mo7 O57 23.3(5) . . ?
O23 Mo7 O47 52.2(6) . . ?
O23 Mo7 O3 82.0(6) . 2_577 ?
O4 Mo2 O54 116.3(6) . . ?
O4 Mo2 O13 102.6(5) . . ?
O4 Mo2 O59 97.8(4) . . ?
O4 Mo2 O33 154.6(4) . . ?
O4 Mo2 O53 109.5(6) . . ?
O4 Mo2 O11 155.0(4) . 2_766 ?
O4 Mo2 O39 88.2(5) . . ?
O4 Mo2 O52 91.8(5) . . ?
O54 Mo2 O13 89.7(6) . . ?
O54 Mo2 O59 145.5(6) . . ?
O54 Mo2 O33 54.7(5) . . ?
O54 Mo2 O53 90.1(6) . . ?
O54 Mo2 O11 86.0(6) . 2_766 ?
O54 Mo2 O39 91.1(6) . . ?
O54 Mo2 O52 26.1(5) . . ?
O13 Mo2 O59 88.1(4) . . ?
O13 Mo2 O33 101.0(5) . . ?
O13 Mo2 O53 144.1(6) . . ?
O13 Mo2 O11 64.2(5) . 2_766 ?
O13 Mo2 O39 167.4(5) . . ?
O13 Mo2 O52 104.7(6) . . ?
O59 Mo2 O33 92.0(5) . . ?
O59 Mo2 O11 62.1(4) . 2_766 ?
O59 Mo2 O39 84.1(5) . . ?
O33 Mo2 O11 48.1(4) . 2_766 ?
O53 Mo2 O59 72.3(6) . . ?
O53 Mo2 O33 51.7(5) . . ?
O53 Mo2 O11 80.0(6) . 2_766 ?
O53 Mo2 O39 23.3(5) . . ?
O53 Mo2 O52 90.1(6) . . ?
O39 Mo2 O33 69.5(5) . . ?
O39 Mo2 O11 103.3(5) . 2_766 ?
O52 Mo2 O59 162.0(6) . . ?
O52 Mo2 O33 73.3(5) . . ?
O52 Mo2 O11 111.7(5) . 2_766 ?
O52 Mo2 O39 81.0(6) . . ?
O18 Mo9 O26 101.7(5) . . ?
O18 Mo9 O28 98.9(5) . 2_577 ?
O18 Mo9 O31 98.9(5) . . ?
O18 Mo9 O35 102.0(6) . . ?
O18 Mo9 O43 156.5(4) . 2_577 ?
O18 Mo9 O51 156.8(5) . 2_577 ?
O26 Mo9 O28 87.7(4) . 2_577 ?
O26 Mo9 O31 157.7(5) . . ?
O26 Mo9 O35 94.9(5) . . ?
O26 Mo9 O43 99.6(5) . 2_577 ?
O26 Mo9 O51 63.5(5) . 2_577 ?
O28 Mo9 O43 91.7(5) 2_577 2_577 ?
O28 Mo9 O51 64.5(4) 2_577 2_577 ?
O31 Mo9 O28 80.9(4) . 2_577 ?
O31 Mo9 O43 62.0(5) . 2_577 ?
O31 Mo9 O51 94.3(5) . 2_577 ?
O35 Mo9 O28 157.9(5) . 2_577 ?
O35 Mo9 O31 88.9(4) . . ?
O35 Mo9 O43 66.2(5) . 2_577 ?
O35 Mo9 O51 97.1(5) . 2_577 ?
O43 Mo9 O51 45.7(4) 2_577 2_577 ?
O34 Mo5 O2 101.9(5) . . ?
O34 Mo5 O35 98.2(5) . . ?
O34 Mo5 O9 98.9(5) . . ?
O34 Mo5 O43 153.7(5) . 2_577 ?
O34 Mo5 O47 155.9(5) . . ?
O34 Mo5 O49 103.5(6) . . ?
O2 Mo5 O35 87.4(4) . . ?
O2 Mo5 O9 157.4(5) . . ?
O2 Mo5 O43 62.7(4) . 2_577 ?
O2 Mo5 O47 99.5(5) . . ?
O35 Mo5 O43 61.8(4) . 2_577 ?
O35 Mo5 O47 93.8(5) . . ?
O9 Mo5 O35 80.8(5) . . ?
O9 Mo5 O43 94.6(5) . 2_577 ?
O9 Mo5 O47 62.4(5) . . ?
O47 Mo5 O43 49.3(4) . 2_577 ?
O49 Mo5 O2 94.1(5) . . ?
O49 Mo5 O35 157.5(5) . . ?
O49 Mo5 O9 89.7(5) . . ?
O49 Mo5 O43 99.0(5) . 2_577 ?
O49 Mo5 O47 63.9(5) . . ?
O10 Mo11 O28 101.3(5) . . ?
O10 Mo11 O44 99.9(5) . . ?
O10 Mo11 O57 90.4(6) . . ?
O10 Mo11 O47 154.4(4) . . ?
O10 Mo11 O49 99.4(5) . . ?
O10 Mo11 O51 157.7(4) . . ?
O10 Mo11 O23 112.7(6) . . ?
O28 Mo11 O44 90.5(4) . . ?
O28 Mo11 O57 99.3(6) . . ?
O28 Mo11 O47 98.9(5) . . ?
O28 Mo11 O49 158.7(6) . . ?
O28 Mo11 O51 66.0(4) . . ?
O44 Mo11 O57 164.2(6) . . ?
O44 Mo11 O47 95.5(5) . . ?
O44 Mo11 O49 81.2(5) . . ?
O44 Mo11 O51 63.5(4) . . ?
O57 Mo11 O47 70.9(5) . . ?
O57 Mo11 O51 109.3(6) . . ?
O47 Mo11 O51 47.6(4) . . ?
O49 Mo11 O57 85.3(6) . . ?
O49 Mo11 O47 62.7(5) . . ?
O49 Mo11 O51 92.8(5) . . ?
O23 Mo11 O28 87.6(7) . . ?
O23 Mo11 O44 147.1(7) . . ?
O23 Mo11 O57 23.5(6) . . ?
O23 Mo11 O47 52.6(6) . . ?
O23 Mo11 O49 88.8(6) . . ?
O23 Mo11 O51 86.0(6) . . ?
N4 Cu1 N8 95.0(4) . . ?
N4 Cu1 O1W 91.4(5) . . ?
O2W Cu1 N4 89.4(4) . . ?
O2W Cu1 N8 173.3(4) . . ?
O2W Cu1 O3W 85.6(5) . . ?
O2W Cu1 O1W 90.1(5) . . ?
N8 Cu1 O1W 94.9(5) . . ?
O3W Cu1 N4 170.9(5) . . ?
O3W Cu1 N8 89.4(5) . . ?
O3W Cu1 O1W 96.2(6) . . ?
O43 Si1 O43 180.0 2_577 . ?
O43 Si1 O47 105.1(6) 2_577 2_577 ?
O43 Si1 O47 74.9(6) 2_577 . ?
O43 Si1 O47 74.9(6) . 2_577 ?
O43 Si1 O47 105.1(6) . . ?
O47 Si1 O47 180.0(8) 2_577 . ?
O3 Si1 O43 111.3(6) . . ?
O3 Si1 O43 68.7(6) . 2_577 ?
O3 Si1 O43 111.3(6) 2_577 2_577 ?
O3 Si1 O43 68.7(6) 2_577 . ?
O3 Si1 O47 71.5(6) 2_577 . ?
O3 Si1 O47 71.5(6) . 2_577 ?
O3 Si1 O47 108.5(6) . . ?
O3 Si1 O47 108.5(6) 2_577 2_577 ?
O3 Si1 O3 180.0 . 2_577 ?
O3 Si1 O51 112.8(6) 2_577 . ?
O3 Si1 O51 67.2(6) . . ?
O3 Si1 O51 112.8(6) . 2_577 ?
O3 Si1 O51 67.2(6) 2_577 2_577 ?
O51 Si1 O43 69.2(6) 2_577 2_577 ?
O51 Si1 O43 110.8(6) . 2_577 ?
O51 Si1 O43 110.8(6) 2_577 . ?
O51 Si1 O43 69.2(6) . . ?
O51 Si1 O47 72.2(6) . . ?
O51 Si1 O47 107.8(6) . 2_577 ?
O51 Si1 O47 107.8(6) 2_577 . ?
O51 Si1 O47 72.2(6) 2_577 2_577 ?
O51 Si1 O51 180.0 2_577 . ?
O33 Si2 O33 180.0 2_766 . ?
O11 Si2 O33 73.5(6) . 2_766 ?
O11 Si2 O33 106.5(6) . . ?
O11 Si2 O33 106.5(6) 2_766 2_766 ?
O11 Si2 O33 73.5(6) 2_766 . ?
O11 Si2 O11 180.0(10) 2_766 . ?
O11 Si2 O25 68.6(6) . . ?
O11 Si2 O25 111.4(6) 2_766 . ?
O11 Si2 O25 68.6(6) 2_766 2_766 ?
O11 Si2 O25 111.4(6) . 2_766 ?
O45 Si2 O33 106.3(6) 2_766 2_766 ?
O45 Si2 O33 73.7(6) 2_766 . ?
O45 Si2 O33 73.7(6) . 2_766 ?
O45 Si2 O33 106.3(6) . . ?
O45 Si2 O11 112.9(7) . . ?
O45 Si2 O11 67.1(7) 2_766 . ?
O45 Si2 O11 112.9(7) 2_766 2_766 ?
O45 Si2 O11 67.1(7) . 2_766 ?
O45 Si2 O45 180.0(5) 2_766 . ?
O45 Si2 O25 113.1(6) 2_766 . ?
O45 Si2 O25 66.9(6) 2_766 2_766 ?
O45 Si2 O25 113.1(6) . 2_766 ?
O45 Si2 O25 66.9(6) . . ?
O25 Si2 O33 74.0(6) . . ?
O25 Si2 O33 106.0(6) . 2_766 ?
O25 Si2 O33 74.0(6) 2_766 2_766 ?
O25 Si2 O33 106.0(6) 2_766 . ?
O25 Si2 O25 180.0 . 2_766 ?
Mo8 O29 Mo3 12.4(4) . . ?
Mo4 O12 Mo13 136.4(6) . . ?
Mo7 O16 Mo6 137.1(6) . 2_577 ?
C1 N1 N8 106.0(10) . . ?
Mo12 O20 Mo7 136.6(6) . 2_577 ?
N7 N4 Cu1 121.1(7) . . ?
C12 N4 Cu1 131.4(8) . . ?
C12 N4 N7 107.4(9) . . ?
C26 O6 C19 111.0(10) . . ?
Cu1 O2W H2WA 109.0 . . ?
Cu1 O2W H2WB 109.2 . . ?
H2WA O2W H2WB 104.5 . . ?
N1 N8 Cu1 119.1(8) . . ?
C2 N8 Cu1 132.3(9) . . ?
C2 N8 N1 108.5(10) . . ?
C1 N2 C18 130.9(11) . . ?
C2 N2 C1 104.4(10) . . ?
C2 N2 C18 124.0(11) . . ?
Mo9 O26 Mo6 138.4(7) . 2_577 ?
C20 N7 N4 105.8(9) . . ?
Mo11 O28 Mo9 136.0(6) . 2_577 ?
Mo8 O30 Mo1 139.6(6) . . ?
Mo3 O30 Mo1 131.8(6) . . ?
Mo3 O30 Mo8 9.8(4) . . ?
Mo6 O36 Mo12 136.3(6) . . ?
Mo10 O40 Mo8 138.9(6) . . ?
Mo10 O40 Mo3 132.9(7) . . ?
Mo3 O40 Mo8 7.5(5) . . ?
C12 N3 C20 104.0(9) . . ?
C12 N3 C24 125.4(9) . . ?
C20 N3 C24 130.4(9) . . ?
Mo6 O44 Mo11 136.4(6) . . ?
Mo13 O46 Mo10 136.9(6) . . ?
N1 C1 N2 110.5(10) . . ?
N1 C1 C4 122.5(10) . . ?
N2 C1 C4 126.9(10) . . ?
Mo8 O54 Mo3 11.5(3) 2_766 2_766 ?
Mo2 O54 Mo8 146.4(9) . 2_766 ?
Mo2 O54 Mo3 150.7(8) . 2_766 ?
O52 O54 Mo8 84.8(13) . 2_766 ?
O52 O54 Mo2 94.1(15) . . ?
O52 O54 Mo3 94.7(14) . 2_766 ?
Mo2 O13 Mo4 137.5(6) . 2_766 ?
Mo1 O27 Mo10 136.7(7) . . ?
Mo1 O59 Mo2 137.3(6) . . ?
H29A N29 H29B 106.4 . . ?
C13 N29 H29A 106.3 . . ?
C13 N29 H29B 106.3 . . ?
C13 N29 C17 124.0(12) . . ?
C17 N29 H29A 106.3 . . ?
C17 N29 H29B 106.3 . . ?
Mo12 O31 Mo9 135.7(7) . . ?
C6 C4 C1 123.5(10) . . ?
C8 C4 C1 117.9(10) . . ?
C8 C4 C6 118.4(11) . . ?
Mo5 O2 Mo12 138.3(7) . . ?
Mo13 O33 Mo8 93.8(4) . 2_766 ?
Mo13 O33 Mo2 98.2(4) . . ?
Mo13 O33 Mo3 101.6(4) . 2_766 ?
Mo2 O33 Mo8 95.0(5) . 2_766 ?
Mo2 O33 Mo3 99.4(5) . 2_766 ?
Si2 O33 Mo8 123.9(6) . 2_766 ?
Si2 O33 Mo13 119.8(6) . . ?
Si2 O33 Mo2 119.8(5) . . ?
Si2 O33 Mo3 114.5(6) . 2_766 ?
Mo3 O33 Mo8 9.7(2) 2_766 2_766 ?
Mo9 O35 Mo5 136.9(6) . . ?
C4 C6 H6 120.4 . . ?
C15 C6 C4 119.2(12) . . ?
C15 C6 H6 120.4 . . ?
C4 C8 H8 120.5 . . ?
C9 C8 C4 118.9(11) . . ?
C9 C8 H8 120.5 . . ?
Mo7 O9 Mo5 134.8(7) . . ?
C14 C10 C20 123.4(10) . . ?
C16 C10 C14 117.8(11) . . ?
C16 C10 C20 118.7(11) . . ?
Mo10 O37 Mo4 136.2(7) . . ?
Mo4 O56 Mo1 154.2(11) . 2_766 ?
O55 O56 Mo1 98(3) . 2_766 ?
O55 O56 Mo4 97(3) . . ?
N4 C12 N3 111.1(10) . . ?
N4 C12 H12 124.4 . . ?
N3 C12 H12 124.4 . . ?
C10 C14 H14 120.6 . . ?
C17 C14 C10 118.9(13) . . ?
C17 C14 H14 120.6 . . ?
C10 C16 H16 119.4 . . ?
C13 C16 C10 121.3(14) . . ?
C13 C16 H16 119.4 . . ?
Mo13 O53 Mo2 150.6(8) . . ?
O39 O53 Mo13 93.3(16) . . ?
O39 O53 Mo2 92.7(16) . . ?
C15 N5 C9 121.6(12) . . ?
N2 C18 H18A 109.6 . . ?
N2 C18 H18B 109.6 . . ?
N2 C18 C5 110.4(10) . . ?
H18A C18 H18B 108.1 . . ?
C5 C18 H18A 109.6 . . ?
C5 C18 H18B 109.6 . . ?
Cu1 O3W H3WA 108.6 . . ?
Cu1 O3W H3WB 108.7 . . ?
H3WA O3W H3WB 104.4 . . ?
Mo8 O19 Mo13 119.7(8) . 2_766 ?
Mo8 O19 Mo3 6.9(5) . . ?
Mo13 O19 Mo3 115.3(7) 2_766 . ?
O21 O19 Mo8 62.5(13) . . ?
O21 O19 Mo13 65.3(13) . 2_766 ?
O21 O19 Mo3 56.0(13) . . ?
N7 C20 N3 111.6(10) . . ?
N7 C20 C10 121.0(10) . . ?
N3 C20 C10 127.4(10) . . ?
Mo12 O43 Mo9 98.0(5) 2_577 2_577 ?
Mo12 O43 Mo5 94.7(4) 2_577 2_577 ?
Mo9 O43 Mo5 94.9(4) 2_577 2_577 ?
Si1 O43 Mo12 123.3(6) . 2_577 ?
Si1 O43 Mo9 122.5(6) . 2_577 ?
Si1 O43 Mo5 116.8(7) . 2_577 ?
C24 C22 H22 108.6 . . ?
C24 C22 C7 108.6(10) . . ?
C24 C22 C21 113.3(10) . . ?
C7 C22 H22 108.6 . . ?
C21 C22 H22 108.6 . . ?
C21 C22 C7 108.9(10) . . ?
Mo1 O11 Mo2 93.5(5) 2_766 2_766 ?
Mo4 O11 Mo1 96.3(4) . 2_766 ?
Mo4 O11 Mo2 93.7(4) . 2_766 ?
Si2 O11 Mo1 122.8(7) . 2_766 ?
Si2 O11 Mo4 124.9(7) . . ?
Si2 O11 Mo2 118.0(6) . 2_766 ?
Si2 O11 O45 56.4(6) . 2_766 ?
Si2 O11 O25 56.2(5) . . ?
O45 O11 Mo1 142.5(8) 2_766 2_766 ?
O45 O11 Mo4 68.8(6) 2_766 . ?
O45 O11 Mo2 120.7(7) 2_766 2_766 ?
O45 O11 O25 97.1(8) 2_766 . ?
O25 O11 Mo1 66.9(5) . 2_766 ?
O25 O11 Mo4 132.1(8) . . ?
O25 O11 Mo2 130.2(8) . 2_766 ?
N3 C24 C22 112.7(9) . . ?
N3 C24 H24A 109.0 . . ?
N3 C24 H24B 109.0 . . ?
C22 C24 H24A 109.0 . . ?
C22 C24 H24B 109.0 . . ?
H24A C24 H24B 107.8 . . ?
Mo4 O45 Mo13 93.0(4) 2_766 2_766 ?
Mo10 O45 Mo4 96.1(5) 2_766 2_766 ?
Mo10 O45 Mo13 93.6(5) 2_766 2_766 ?
Si2 O45 Mo4 123.9(7) . 2_766 ?
Si2 O45 Mo10 124.7(7) . 2_766 ?
Si2 O45 Mo13 117.5(6) . 2_766 ?
Si2 O45 O11 56.4(6) . 2_766 ?
Si2 O45 O25 57.0(6) . . ?
O11 O45 Mo4 67.8(6) 2_766 2_766 ?
O11 O45 Mo10 132.1(8) 2_766 2_766 ?
O11 O45 Mo13 130.4(8) 2_766 2_766 ?
O11 O45 O25 97.2(9) 2_766 . ?
O25 O45 Mo4 142.6(8) . 2_766 ?
O25 O45 Mo10 67.9(6) . 2_766 ?
O25 O45 Mo13 120.6(7) . 2_766 ?
Mo11 O57 Mo7 119.8(8) . . ?
O23 O57 Mo7 67.2(16) . . ?
O23 O57 Mo11 58.3(16) . . ?
O6 C26 H26A 109.1 . . ?
O6 C26 H26B 109.1 . . ?
O6 C26 C7 112.5(11) . . ?
H26A C26 H26B 107.8 . . ?
C7 C26 H26A 109.1 . . ?
C7 C26 H26B 109.1 . . ?
Mo7 O47 Mo5 96.7(4) . . ?
Mo7 O47 Mo11 97.7(5) . . ?
Mo11 O47 Mo5 95.9(4) . . ?
Si1 O47 Mo7 122.1(6) . . ?
Si1 O47 Mo5 118.7(6) . . ?
Si1 O47 Mo11 120.0(6) . . ?
N29 C13 C16 118.4(15) . . ?
N29 C13 H13 120.8 . . ?
C16 C13 H13 120.8 . . ?
Mo6 O3 Mo12 95.0(4) . . ?
Mo6 O3 Mo7 94.3(4) . 2_577 ?
Mo12 O3 Mo7 93.1(4) . 2_577 ?
Si1 O3 Mo6 124.8(7) . . ?
Si1 O3 Mo12 122.6(6) . . ?
Si1 O3 Mo7 119.2(6) . 2_577 ?
Si1 O3 O51 56.5(5) . . ?
O51 O3 Mo6 68.4(5) . . ?
O51 O3 Mo12 137.4(8) . . ?
O51 O3 Mo7 125.9(7) . 2_577 ?
Mo5 O49 Mo11 137.4(7) . . ?
C22 C7 H7A 109.6 . . ?
C22 C7 H7B 109.6 . . ?
C26 C7 C22 110.5(10) . . ?
C26 C7 H7A 109.6 . . ?
C26 C7 H7B 109.6 . . ?
H7A C7 H7B 108.1 . . ?
C6 C15 H15 119.7 . . ?
N5 C15 C6 120.7(13) . . ?
N5 C15 H15 119.7 . . ?
Mo1 O25 Mo10 96.8(4) 2_766 2_766 ?
Si2 O25 Mo1 123.3(6) . 2_766 ?
Si2 O25 Mo10 124.3(6) . 2_766 ?
Si2 O25 O11 55.2(6) . . ?
Si2 O25 O45 56.1(6) . . ?
Si2 O25 Mo3 120.6(6) . 2_766 ?
O11 O25 Mo1 68.3(5) . 2_766 ?
O11 O25 Mo10 143.0(8) . 2_766 ?
O11 O25 Mo3 121.5(7) . 2_766 ?
O45 O25 Mo1 132.3(7) . 2_766 ?
O45 O25 Mo10 68.5(6) . 2_766 ?
O45 O25 O11 96.0(8) . . ?
O45 O25 Mo3 131.9(8) . 2_766 ?
Mo3 O25 Mo1 91.8(4) 2_766 2_766 ?
Mo3 O25 Mo10 91.5(5) 2_766 2_766 ?
N8 C2 N2 110.5(11) . . ?
N8 C2 H2 124.7 . . ?
N2 C2 H2 124.7 . . ?
N29 C17 C14 119.5(13) . . ?
N29 C17 H17 120.2 . . ?
C14 C17 H17 120.2 . . ?
Mo6 O51 Mo9 95.3(4) . 2_577 ?
Mo6 O51 Mo11 93.9(4) . . ?
Mo9 O51 Mo11 93.1(4) 2_577 . ?
Si1 O51 Mo6 124.4(7) . . ?
Si1 O51 Mo9 122.3(6) . 2_577 ?
Si1 O51 Mo11 120.2(6) . . ?
Si1 O51 O3 56.3(5) . . ?
O3 O51 Mo6 68.2(6) . . ?
O3 O51 Mo9 131.0(7) . 2_577 ?
O3 O51 Mo11 132.2(7) . . ?
C8 C9 H9 119.4 . . ?
N5 C9 C8 121.2(12) . . ?
N5 C9 H9 119.4 . . ?
O6 C19 H19A 109.7 . . ?
O6 C19 H19B 109.7 . . ?
O6 C19 C21 109.6(11) . . ?
H19A C19 H19B 108.2 . . ?
C21 C19 H19A 109.7 . . ?
C21 C19 H19B 109.7 . . ?
C18 C5 H5 105.7 . . ?
C18 C5 C23 110.1(12) . . ?
C23 C5 H5 105.7 . . ?
C3 C5 C18 121.5(13) . . ?
C3 C5 H5 105.7 . . ?
C3 C5 C23 107.0(15) . . ?
C22 C21 C19 110.0(11) . . ?
C22 C21 H21A 109.7 . . ?
C22 C21 H21B 109.7 . . ?
C19 C21 H21A 109.7 . . ?
C19 C21 H21B 109.7 . . ?
H21A C21 H21B 108.2 . . ?
H11A C11 H11B 143(10) . . ?
C3 C11 H11A 101(9) . . ?
C3 C11 H11B 115(9) . . ?
O7 C11 H11A 84(9) . . ?
O7 C11 H11B 97(9) . . ?
O7 C11 C3 99.9(15) . . ?
O7 C11 O38 32.9(10) . . ?
O38 C11 H11A 104(9) . . ?
O38 C11 H11B 65(9) . . ?
O38 C11 C3 120.4(17) . . ?
C5 C23 H23A 109.4 . . ?
C5 C23 H23B 109.4 . . ?
C5 C23 C25 102.9(16) . . ?
H23A C23 H23B 108.0 . . ?
C27 C23 C5 111(2) . . ?
C27 C23 H23A 109.4 . . ?
C27 C23 H23B 109.4 . . ?
C27 C23 C25 41.6(18) . . ?
C5 C3 C11 108.9(16) . . ?
C5 C3 H3A 109.9 . . ?
C5 C3 H3B 109.9 . . ?
C11 C3 H3A 109.9 . . ?
C11 C3 H3B 109.9 . . ?
H3A C3 H3B 108.3 . . ?
O38 O7 C11 76(2) . . ?
O38 O7 C27 104(4) . . ?
C27 O7 C11 125(3) . . ?
O29 Mo3 O40 99.2(6) . . ?
O29 Mo3 O54 103.5(6) . 2_766 ?
O29 Mo3 O33 144.6(5) . 2_766 ?
O29 Mo3 O19 83.6(5) . . ?
O29 Mo3 O25 163.6(6) . 2_766 ?
O29 Mo3 O52 82.2(5) . 2_766 ?
O29 Mo3 O21 107.2(6) . . ?
O30 Mo3 O29 103.2(7) . . ?
O30 Mo3 O40 96.4(5) . . ?
O30 Mo3 O54 152.8(7) . 2_766 ?
O30 Mo3 O33 105.5(6) . 2_766 ?
O30 Mo3 O19 102.0(7) . . ?
O30 Mo3 O25 70.2(5) . 2_766 ?
O30 Mo3 O52 174.1(8) . 2_766 ?
O30 Mo3 O21 90.6(8) . . ?
O40 Mo3 O54 74.4(6) . 2_766 ?
O40 Mo3 O33 97.7(6) . 2_766 ?
O40 Mo3 O19 160.2(7) . . ?
O40 Mo3 O25 67.5(5) . 2_766 ?
O40 Mo3 O52 85.0(6) . 2_766 ?
O54 Mo3 O33 52.3(5) 2_766 2_766 ?
O54 Mo3 O19 85.9(6) 2_766 . ?
O54 Mo3 O25 82.7(6) 2_766 2_766 ?
O54 Mo3 O52 22.6(4) 2_766 2_766 ?
O19 Mo3 O33 70.5(5) . 2_766 ?
O19 Mo3 O25 112.2(6) . 2_766 ?
O19 Mo3 O52 75.9(6) . 2_766 ?
O25 Mo3 O33 50.4(4) 2_766 2_766 ?
O52 Mo3 O33 68.5(5) 2_766 2_766 ?
O52 Mo3 O25 105.3(6) 2_766 2_766 ?
O21 Mo3 O40 150.4(8) . . ?
O21 Mo3 O54 86.4(7) . 2_766 ?
O21 Mo3 O33 52.7(6) . 2_766 ?
O21 Mo3 O19 24.3(5) . . ?
O21 Mo3 O25 88.2(7) . 2_766 ?
O21 Mo3 O52 85.4(7) . 2_766 ?
Mo13 O39 Mo2 118.2(7) . . ?
O53 O39 Mo13 60.8(14) . . ?
O53 O39 Mo2 63.9(14) . . ?
Mo8 O52 Mo3 9.4(3) 2_766 2_766 ?
Mo2 O52 Mo8 120.5(8) . 2_766 ?
Mo2 O52 Mo3 116.5(7) . 2_766 ?
O54 O52 Mo8 70.4(13) . 2_766 ?
O54 O52 Mo2 59.8(13) . . ?
O54 O52 Mo3 62.7(13) . 2_766 ?
Mo4 O55 Mo1 119.6(8) . 2_766 ?
O56 O55 Mo1 62(2) . 2_766 ?
O56 O55 Mo4 61(2) . . ?
Mo8 O21 Mo13 148.5(9) . 2_766 ?
Mo8 O21 Mo3 11.9(4) . . ?
O19 O21 Mo8 88.1(15) . . ?
O19 O21 Mo13 89.9(14) . 2_766 ?
O19 O21 Mo3 99.7(15) . . ?
Mo3 O21 Mo13 149.8(9) . 2_766 ?
Mo11 O23 Mo7 152.2(10) . . ?
O57 O23 Mo7 89.5(18) . . ?
O57 O23 Mo11 98.2(19) . . ?
Cu1 O1W H1WA 159.6 . . ?
Cu1 O1W H1WB 114.0 . . ?
H1WA O1W H1WB 82.3 . . ?
H17A O17 H17B 104.5 . . ?
O7 O38 C11 71(2) . . ?
O7 O38 C25 85(3) . . ?
C25 O38 C11 105(2) . . ?
C23 C25 H25A 105.2 . . ?
C23 C25 H25B 105.2 . . ?
O38 C25 C23 128(3) . . ?
O38 C25 H25A 105.2 . . ?
O38 C25 H25B 105.2 . . ?
H25A C25 H25B 105.9 . . ?
C23 C27 H27A 104.7 . . ?
C23 C27 H27B 104.7 . . ?
O7 C27 C23 130(4) . . ?
O7 C27 H27A 104.7 . . ?
O7 C27 H27B 104.7 . . ?
H27A C27 H27B 105.7 . . ?
H1A O1 H1B 104.5 . . ?

loop_
_geom_bond_atom_site_label_1
_geom_bond_atom_site_label_2
_geom_bond_distance
_geom_bond_site_symmetry_2
_geom_bond_publ_flag
Mo1 O22 1.646(8) . ?
Mo1 O30 1.993(8) . ?
Mo1 O27 1.798(10) . ?
Mo1 O59 1.812(8) . ?
Mo1 O56 1.917(19) 2_766 ?
Mo1 O11 2.375(13) 2_766 ?
Mo1 O25 2.352(11) 2_766 ?
Mo1 O55 2.14(2) 2_766 ?
Mo4 O12 1.789(9) . ?
Mo4 O50 1.621(8) . ?
Mo4 O13 2.016(9) 2_766 ?
Mo4 O37 2.007(10) . ?
Mo4 O56 1.707(18) . ?
Mo4 O11 2.369(13) . ?
Mo4 O45 2.385(13) 2_766 ?
Mo4 O55 1.943(19) . ?
Mo6 O16 1.957(9) 2_577 ?
Mo6 O26 1.959(9) 2_577 ?
Mo6 O32 1.641(8) . ?
Mo6 O36 1.831(9) . ?
Mo6 O44 1.848(10) . ?
Mo6 O3 2.369(12) . ?
Mo6 O51 2.374(12) . ?
Mo8 O29 1.562(12) . ?
Mo8 O30 1.944(12) . ?
Mo8 O40 2.171(12) . ?
Mo8 O54 1.944(16) 2_766 ?
Mo8 O33 2.388(14) 2_766 ?
Mo8 O19 1.832(16) . ?
Mo8 O52 2.055(16) 2_766 ?
Mo8 O21 1.626(17) . ?
Mo10 O40 1.802(9) . ?
Mo10 O42 1.649(8) . ?
Mo10 O46 2.011(9) . ?
Mo10 O27 1.997(10) . ?
Mo10 O37 1.810(11) . ?
Mo10 O45 2.376(13) 2_766 ?
Mo10 O25 2.366(12) 2_766 ?
Mo12 O14 1.651(8) . ?
Mo12 O20 1.857(9) . ?
Mo12 O36 1.967(10) . ?
Mo12 O31 1.837(9) . ?
Mo12 O2 1.956(10) . ?
Mo12 O43 2.332(12) 2_577 ?
Mo12 O3 2.411(12) . ?
Mo13 O8 1.651(8) . ?
Mo13 O12 2.012(10) . ?
Mo13 O46 1.796(10) . ?
Mo13 O33 2.328(12) . ?
Mo13 O53 1.713(14) . ?
Mo13 O19 2.146(15) 2_766 ?
Mo13 O45 2.482(13) 2_766 ?
Mo13 O39 1.959(15) . ?
Mo13 O21 1.951(14) 2_766 ?
Mo7 O5 1.651(8) . ?
Mo7 O16 1.847(9) . ?
Mo7 O20 1.951(9) 2_577 ?
Mo7 O9 1.854(11) . ?
Mo7 O57 2.047(17) . ?
Mo7 O47 2.316(12) . ?
Mo7 O3 2.460(12) 2_577 ?
Mo7 O23 1.887(14) . ?
Mo2 O4 1.667(7) . ?
Mo2 O54 1.704(13) . ?
Mo2 O13 1.788(11) . ?
Mo2 O59 1.995(10) . ?
Mo2 O33 2.348(11) . ?
Mo2 O53 1.941(14) . ?
Mo2 O11 2.493(13) 2_766 ?
Mo2 O39 2.159(16) . ?
Mo2 O52 1.967(14) . ?
Mo9 O18 1.651(8) . ?
Mo9 O26 1.821(9) . ?
Mo9 O28 1.979(9) 2_577 ?
Mo9 O31 1.971(10) . ?
Mo9 O35 1.835(10) . ?
Mo9 O43 2.340(12) 2_577 ?
Mo9 O51 2.408(12) 2_577 ?
Mo5 O34 1.634(8) . ?
Mo5 O2 1.823(11) . ?
Mo5 O35 1.974(10) . ?
Mo5 O9 1.967(11) . ?
Mo5 O43 2.466(13) 2_577 ?
Mo5 O47 2.406(12) . ?
Mo5 O49 1.791(12) . ?
Mo11 O10 1.661(8) . ?
Mo11 O28 1.808(10) . ?
Mo11 O44 1.932(10) . ?
Mo11 O57 2.013(16) . ?
Mo11 O47 2.348(12) . ?
Mo11 O49 1.999(11) . ?
Mo11 O51 2.431(12) . ?
Mo11 O23 1.731(15) . ?
Cu1 N4 1.960(9) . ?
Cu1 O2W 1.937(9) . ?
Cu1 N8 1.970(10) . ?
Cu1 O3W 1.950(11) . ?
Cu1 O1W 2.263(11) . ?
Si1 O43 1.659(12) . ?
Si1 O43 1.659(12) 2_577 ?
Si1 O47 1.685(12) . ?
Si1 O47 1.685(12) 2_577 ?
Si1 O3 1.584(12) . ?
Si1 O3 1.584(12) 2_577 ?
Si1 O51 1.587(11) . ?
Si1 O51 1.587(11) 2_577 ?
Si2 O33 1.714(11) 2_766 ?
Si2 O33 1.714(11) . ?
Si2 O11 1.588(13) . ?
Si2 O11 1.588(13) 2_766 ?
Si2 O45 1.588(13) . ?
Si2 O45 1.588(13) 2_766 ?
Si2 O25 1.606(12) 2_766 ?
Si2 O25 1.606(12) . ?
O29 Mo3 1.746(10) . ?
N1 N8 1.369(13) . ?
N1 C1 1.299(14) . ?
N4 N7 1.367(12) . ?
N4 C12 1.315(14) . ?
O6 C26 1.436(16) . ?
O6 C19 1.447(15) . ?
O2W H2WA 0.8506 . ?
O2W H2WB 0.8504 . ?
N8 C2 1.278(16) . ?
N2 C1 1.358(14) . ?
N2 C18 1.478(15) . ?
N2 C2 1.341(16) . ?
N7 C20 1.313(14) . ?
O30 Mo3 1.690(13) . ?
O40 Mo3 1.869(13) . ?
N3 C12 1.334(14) . ?
N3 C20 1.354(13) . ?
N3 C24 1.496(14) . ?
C1 C4 1.468(15) . ?
O54 Mo3 2.004(16) 2_766 ?
O54 O52 0.867(16) . ?
N29 H29A 0.8900 . ?
N29 H29B 0.8900 . ?
N29 C13 1.322(19) . ?
N29 C17 1.340(18) . ?
C4 C6 1.400(15) . ?
C4 C8 1.397(15) . ?
O33 Mo3 2.357(14) 2_766 ?
C6 H6 0.9300 . ?
C6 C15 1.354(17) . ?
C8 H8 0.9300 . ?
C8 C9 1.341(17) . ?
C10 C14 1.406(17) . ?
C10 C16 1.395(16) . ?
C10 C20 1.469(15) . ?
O56 O55 0.734(16) . ?
C12 H12 0.9300 . ?
C14 H14 0.9300 . ?
C14 C17 1.376(16) . ?
C16 H16 0.9300 . ?
C16 C13 1.362(18) . ?
O53 O39 0.855(16) . ?
N5 C15 1.319(18) . ?
N5 C9 1.339(17) . ?
C18 H18A 0.9700 . ?
C18 H18B 0.9700 . ?
C18 C5 1.483(18) . ?
O3W H3WA 0.8505 . ?
O3W H3WB 0.8505 . ?
O19 Mo3 2.152(16) . ?
O19 O21 0.899(16) . ?
C22 H22 0.9800 . ?
C22 C24 1.510(16) . ?
C22 C7 1.520(15) . ?
C22 C21 1.513(17) . ?
O11 O45 1.756(19) 2_766 ?
O11 O25 1.800(17) . ?
C24 H24A 0.9700 . ?
C24 H24B 0.9700 . ?
O45 O25 1.760(16) . ?
O57 O23 0.810(17) . ?
C26 H26A 0.9700 . ?
C26 H26B 0.9700 . ?
C26 C7 1.508(18) . ?
C13 H13 0.9300 . ?
O3 O51 1.754(17) . ?
C7 H7A 0.9700 . ?
C7 H7B 0.9700 . ?
C15 H15 0.9300 . ?
O25 Mo3 2.333(13) 2_766 ?
C2 H2 0.9300 . ?
C17 H17 0.9300 . ?
C9 H9 0.9300 . ?
C19 H19A 0.9700 . ?
C19 H19B 0.9700 . ?
C19 C21 1.522(18) . ?
C5 H5 0.9800 . ?
C5 C23 1.54(2) . ?
C5 C3 1.36(2) . ?
C21 H21A 0.9700 . ?
C21 H21B 0.9700 . ?
C11 H11A 1.14(2) . ?
C11 H11B 1.11(2) . ?
C11 C3 1.61(2) . ?
C11 O7 1.54(3) . ?
C11 O38 1.59(3) . ?
C23 H23A 0.9700 . ?
C23 H23B 0.9700 . ?
C23 C25 1.54(3) . ?
C23 C27 1.53(5) . ?
C3 H3A 0.9700 . ?
C3 H3B 0.9700 . ?
O7 O38 0.89(3) . ?
O7 C27 0.93(4) . ?
Mo3 O52 2.248(16) 2_766 ?
Mo3 O21 1.809(16) . ?
O1W H1WA 1.0612 . ?
O1W H1WB 0.9523 . ?
O17 H17A 0.8492 . ?
O17 H17B 0.8511 . ?
O38 C25 1.26(3) . ?
C25 H25A 0.9700 . ?
C25 H25B 0.9700 . ?
C27 H27A 0.9700 . ?
C27 H27B 0.9700 . ?
O1 H1A 0.8501 . ?
O1 H1B 0.8498 . ?

loop_
_geom_torsion_atom_site_label_1
_geom_torsion_atom_site_label_2
_geom_torsion_atom_site_label_3
_geom_torsion_atom_site_label_4
_geom_torsion
_geom_torsion_site_symmetry_1
_geom_torsion_site_symmetry_2
_geom_torsion_site_symmetry_3
_geom_torsion_site_symmetry_4
_geom_torsion_publ_flag
Mo1 O30 Mo3 O29 156.5(8) . . . . ?
Mo1 O30 Mo3 O40 55.5(10) . . . . ?
Mo1 O30 Mo3 O54 -12(2) . . . 2_766 ?
Mo1 O30 Mo3 O33 -44.4(10) . . . 2_766 ?
Mo1 O30 Mo3 O19 -117.3(9) . . . . ?
Mo1 O30 Mo3 O25 -7.8(8) . . . 2_766 ?
Mo1 O30 Mo3 O21 -95.7(10) . . . . ?
Mo1 O56 O55 Mo4 -159.1(16) 2_766 . . . ?
Mo1 O11 O25 Mo10 71.6(11) 2_766 . . 2_766 ?
Mo1 O11 O25 Si2 174.2(6) 2_766 . . . ?
Mo1 O11 O25 O45 133.3(7) 2_766 . . . ?
Mo1 O11 O25 Mo3 -78.3(7) 2_766 . . 2_766 ?
Mo4 O56 O55 Mo1 159.1(16) . . . 2_766 ?
Mo4 O11 O25 Mo1 77.0(9) . . . 2_766 ?
Mo4 O11 O25 Mo10 148.5(8) . . . 2_766 ?
Mo4 O11 O25 Si2 -108.8(10) . . . . ?
Mo4 O11 O25 O45 -149.7(9) . . . . ?
Mo4 O11 O25 Mo3 -1.3(14) . . . 2_766 ?
Mo4 O45 O25 Mo1 -149.4(9) 2_766 . . 2_766 ?
Mo4 O45 O25 Mo10 -70.1(12) 2_766 . . 2_766 ?
Mo4 O45 O25 Si2 104.3(13) 2_766 . . . ?
Mo4 O45 O25 O11 144.6(12) 2_766 . . . ?
Mo4 O45 O25 Mo3 1(2) 2_766 . . 2_766 ?
Mo6 O3 O51 Mo9 77.5(8) . . . 2_577 ?
Mo6 O3 O51 Mo11 -74.6(8) . . . . ?
Mo6 O3 O51 Si1 -176.7(6) . . . . ?
Mo8 O29 Mo3 O30 123(3) . . . . ?
Mo8 O29 Mo3 O40 -139(3) . . . . ?
Mo8 O29 Mo3 O54 -63(3) . . . 2_766 ?
Mo8 O29 Mo3 O33 -21(2) . . . 2_766 ?
Mo8 O29 Mo3 O19 22(3) . . . . ?
Mo8 O29 Mo3 O25 -173(5) . . . 2_766 ?
Mo8 O29 Mo3 O52 -55(3) . . . 2_766 ?
Mo8 O29 Mo3 O21 28(3) . . . . ?
Mo8 O30 Mo3 O29 -59(3) . . . . ?
Mo8 O30 Mo3 O40 -160(4) . . . . ?
Mo8 O30 Mo3 O54 132(5) . . . 2_766 ?
Mo8 O30 Mo3 O33 101(4) . . . 2_766 ?
Mo8 O30 Mo3 O19 28(3) . . . . ?
Mo8 O30 Mo3 O25 137(4) . . . 2_766 ?
Mo8 O30 Mo3 O21 49(3) . . . . ?
Mo8 O40 Mo3 O29 51(4) . . . . ?
Mo8 O40 Mo3 O30 156(4) . . . . ?
Mo8 O40 Mo3 O54 -50(4) . . . 2_766 ?
Mo8 O40 Mo3 O33 -97(4) . . . 2_766 ?
Mo8 O40 Mo3 O19 -45(3) . . . . ?
Mo8 O40 Mo3 O25 -139(4) . . . 2_766 ?
Mo8 O40 Mo3 O52 -30(4) . . . 2_766 ?
Mo8 O40 Mo3 O21 -101(5) . . . . ?
Mo8 O54 O52 Mo2 -146.3(8) 2_766 . . . ?
Mo8 O54 O52 Mo3 5.8(6) 2_766 . . 2_766 ?
Mo8 O19 O21 Mo13 148.6(9) . . . 2_766 ?
Mo8 O19 O21 Mo3 -2.6(7) . . . . ?
Mo10 O40 Mo3 O29 -162.2(8) . . . . ?
Mo10 O40 Mo3 O30 -57.6(10) . . . . ?
Mo10 O40 Mo3 O54 96.3(10) . . . 2_766 ?
Mo10 O40 Mo3 O33 49.1(10) . . . 2_766 ?
Mo10 O40 Mo3 O19 101(2) . . . . ?
Mo10 O40 Mo3 O25 7.8(8) . . . 2_766 ?
Mo10 O40 Mo3 O52 116.6(9) . . . 2_766 ?
Mo10 O40 Mo3 O21 44.9(19) . . . . ?
Mo10 O45 O25 Mo1 -79.3(9) 2_766 . . 2_766 ?
Mo10 O45 O25 Si2 174.4(6) 2_766 . . . ?
Mo10 O45 O25 O11 -145.3(7) 2_766 . . . ?
Mo10 O45 O25 Mo3 71.6(9) 2_766 . . 2_766 ?
Mo12 O3 O51 Mo6 73.1(9) . . . . ?
Mo12 O3 O51 Mo9 150.7(7) . . . 2_577 ?
Mo12 O3 O51 Mo11 -1.4(16) . . . . ?
Mo12 O3 O51 Si1 -103.6(10) . . . . ?
Mo13 O53 O39 Mo2 151.2(10) . . . . ?
Mo13 O19 O21 Mo8 -148.6(9) 2_766 . . . ?
Mo13 O19 O21 Mo3 -151.2(11) 2_766 . . . ?
Mo13 O45 O25 Mo1 1.5(14) 2_766 . . 2_766 ?
Mo13 O45 O25 Mo10 80.8(7) 2_766 . . 2_766 ?
Mo13 O45 O25 Si2 -104.8(8) 2_766 . . . ?
Mo13 O45 O25 O11 -64.5(9) 2_766 . . . ?
Mo13 O45 O25 Mo3 152.4(7) 2_766 . . 2_766 ?
Mo7 O57 O23 Mo11 -153.2(12) . . . . ?
Mo7 O3 O51 Mo6 -79.3(7) 2_577 . . . ?
Mo7 O3 O51 Mo9 -1.7(14) 2_577 . . 2_577 ?
Mo7 O3 O51 Mo11 -153.8(6) 2_577 . . . ?
Mo7 O3 O51 Si1 104.0(8) 2_577 . . . ?
Mo2 O54 O52 Mo8 146.3(8) . . . 2_766 ?
Mo2 O54 O52 Mo3 152.0(10) . . . 2_766 ?
Mo2 O53 O39 Mo13 -151.2(10) . . . . ?
Mo2 O11 O25 Mo1 -74.2(8) 2_766 . . 2_766 ?
Mo2 O11 O25 Mo10 -2.6(17) 2_766 . . 2_766 ?
Mo2 O11 O25 Si2 100.0(9) 2_766 . . . ?
Mo2 O11 O25 O45 59.2(11) 2_766 . . . ?
Mo2 O11 O25 Mo3 -152.4(6) 2_766 . . 2_766 ?
Mo11 O57 O23 Mo7 153.2(12) . . . . ?
Cu1 N4 N7 C20 176.4(7) . . . . ?
Cu1 N4 C12 N3 -176.0(8) . . . . ?
Cu1 N8 C2 N2 176.8(7) . . . . ?
Si1 O3 O51 Mo6 176.7(6) . . . . ?
Si1 O3 O51 Mo9 -105.8(9) . . . 2_577 ?
Si1 O3 O51 Mo11 102.1(8) . . . . ?
Si2 O11 O25 Mo1 -174.2(6) . . . 2_766 ?
Si2 O11 O25 Mo10 -102.6(11) . . . 2_766 ?
Si2 O11 O25 O45 -40.8(6) . . . . ?
Si2 O11 O25 Mo3 107.6(8) . . . 2_766 ?
Si2 O45 O25 Mo1 106.4(10) . . . 2_766 ?
Si2 O45 O25 Mo10 -174.4(6) . . . 2_766 ?
Si2 O45 O25 O11 40.4(6) . . . . ?
Si2 O45 O25 Mo3 -102.8(10) . . . 2_766 ?
O29 Mo8 O19 Mo13 -167.8(7) . . . 2_766 ?
O29 Mo8 O19 Mo3 141(5) . . . . ?
O29 Mo8 O19 O21 159.1(14) . . . . ?
O29 Mo8 O21 Mo13 -112.9(18) . . . 2_766 ?
O29 Mo8 O21 O19 -26.2(18) . . . . ?
O29 Mo8 O21 Mo3 141(4) . . . . ?
O29 Mo3 O21 Mo8 -28(3) . . . . ?
O29 Mo3 O21 Mo13 -121.9(18) . . . 2_766 ?
O29 Mo3 O21 O19 -15.0(16) . . . . ?
O4 Mo2 O54 Mo8 108.7(16) . . . 2_766 ?
O4 Mo2 O54 Mo3 129.3(18) . . . 2_766 ?
O4 Mo2 O54 O52 21.9(16) . . . . ?
O4 Mo2 O13 Mo4 -151.7(9) . . . 2_766 ?
O5 Mo7 O16 Mo6 154.7(8) . . . 2_577 ?
O5 Mo7 O9 Mo5 -153.1(9) . . . . ?
O5 Mo7 O23 Mo11 127(2) . . . . ?
O5 Mo7 O23 O57 20(2) . . . . ?
O8 Mo13 O46 Mo10 -152.5(9) . . . . ?
O8 Mo13 O53 Mo2 120.7(19) . . . . ?
O8 Mo13 O53 O39 19.1(17) . . . . ?
O10 Mo11 O28 Mo9 153.6(9) . . . 2_577 ?
O10 Mo11 O23 Mo7 -124(2) . . . . ?
O10 Mo11 O23 O57 -19(2) . . . . ?
O12 Mo4 O56 Mo1 -125(2) . . . 2_766 ?
O12 Mo4 O56 O55 109(2) . . . . ?
O12 Mo13 O46 Mo10 -57.1(9) . . . . ?
O12 Mo13 O53 Mo2 -48(3) . . . . ?
O12 Mo13 O53 O39 -149.4(13) . . . . ?
O14 Mo12 O20 Mo7 -154.5(9) . . . 2_577 ?
O14 Mo12 O31 Mo9 153.8(8) . . . . ?
O16 Mo6 O36 Mo12 -55.7(8) 2_577 . . . ?
O16 Mo6 O44 Mo11 -10.6(18) 2_577 . . . ?
O16 Mo7 O9 Mo5 105.0(10) . . . . ?
O16 Mo7 O23 Mo11 -71(3) . . . . ?
O16 Mo7 O23 O57 -177.7(14) . . . . ?
N1 N8 C2 N2 0.4(13) . . . . ?
N1 C1 C4 C6 138.2(11) . . . . ?
N1 C1 C4 C8 -37.1(15) . . . . ?
O18 Mo9 O26 Mo6 -155.8(8) . . . 2_577 ?
O18 Mo9 O35 Mo5 154.3(9) . . . . ?
O20 Mo12 O31 Mo9 -103.9(9) . . . . ?
O20 Mo7 O16 Mo6 56.3(8) 2_577 . . 2_577 ?
O20 Mo7 O9 Mo5 14(2) 2_577 . . . ?
O20 Mo7 O23 Mo11 -138(2) 2_577 . . . ?
O20 Mo7 O23 O57 115.3(19) 2_577 . . . ?
O22 Mo1 O27 Mo10 155.1(8) . . . . ?
O22 Mo1 O59 Mo2 -152.4(10) . . . . ?
N4 N7 C20 N3 0.4(12) . . . . ?
N4 N7 C20 C10 -178.0(10) . . . . ?
O6 C26 C7 C22 -55.1(15) . . . . ?
O6 C19 C21 C22 60.4(15) . . . . ?
N8 N1 C1 N2 -0.9(12) . . . . ?
N8 N1 C1 C4 -176.5(9) . . . . ?
N2 C1 C4 C6 -36.7(16) . . . . ?
N2 C1 C4 C8 148.1(11) . . . . ?
N2 C18 C5 C23 -179.5(13) . . . . ?
N2 C18 C5 C3 -53(2) . . . . ?
O26 Mo6 O36 Mo12 9.9(17) 2_577 . . . ?
O26 Mo6 O44 Mo11 53.6(9) 2_577 . . . ?
O26 Mo9 O35 Mo5 -102.6(10) . . . . ?
N7 N4 C12 N3 0.4(13) . . . . ?
O28 Mo9 O26 Mo6 -57.1(9) 2_577 . . 2_577 ?
O28 Mo9 O35 Mo5 -6.6(19) 2_577 . . . ?
O28 Mo11 O23 Mo7 135(2) . . . . ?
O28 Mo11 O23 O57 -120.2(19) . . . . ?
O30 Mo1 O27 Mo10 57.2(8) . . . . ?
O30 Mo1 O59 Mo2 -2(2) . . . . ?
O30 Mo8 O29 Mo3 -46(3) . . . . ?
O30 Mo8 O19 Mo13 88.9(8) . . . 2_766 ?
O30 Mo8 O19 Mo3 38(4) . . . . ?
O30 Mo8 O19 O21 55.8(14) . . . . ?
O30 Mo8 O21 Mo13 146.3(18) . . . 2_766 ?
O30 Mo8 O21 O19 -127.0(13) . . . . ?
O30 Mo8 O21 Mo3 40(3) . . . . ?
O30 Mo3 O21 Mo8 -132(3) . . . . ?
O30 Mo3 O21 Mo13 134.1(18) . . . 2_766 ?
O30 Mo3 O21 O19 -119.0(14) . . . . ?
O32 Mo6 O36 Mo12 -155.7(8) . . . . ?
O32 Mo6 O44 Mo11 153.1(9) . . . . ?
O34 Mo5 O2 Mo12 154.0(10) . . . . ?
O34 Mo5 O49 Mo11 -154.0(10) . . . . ?
O36 Mo6 O44 Mo11 -104.8(9) . . . . ?
O36 Mo12 O20 Mo7 -57.2(9) . . . 2_577 ?
O36 Mo12 O31 Mo9 -10.6(18) . . . . ?
O40 Mo8 O29 Mo3 34(3) . . . . ?
O40 Mo8 O19 Mo13 -18(3) . . . 2_766 ?
O40 Mo8 O19 Mo3 -70(4) . . . . ?
O40 Mo8 O19 O21 -51(3) . . . . ?
O40 Mo8 O21 Mo13 74(2) . . . 2_766 ?
O40 Mo8 O21 O19 160.4(12) . . . . ?
O40 Mo8 O21 Mo3 -32(2) . . . . ?
O40 Mo10 O37 Mo4 102.9(9) . . . . ?
O40 Mo3 O21 Mo8 124(4) . . . . ?
O40 Mo3 O21 Mo13 30(3) . . . 2_766 ?
O40 Mo3 O21 O19 136.9(15) . . . . ?
O42 Mo10 O40 Mo8 157.2(9) . . . . ?
O42 Mo10 O40 Mo3 150.9(9) . . . . ?
O42 Mo10 O37 Mo4 -152.8(8) . . . . ?
O44 Mo6 O36 Mo12 102.0(8) . . . . ?
O44 Mo11 O28 Mo9 53.4(10) . . . 2_577 ?
O44 Mo11 O23 Mo7 48(3) . . . . ?
O44 Mo11 O23 O57 152.5(15) . . . . ?
O46 Mo10 O40 Mo8 4.6(18) . . . . ?
O46 Mo10 O40 Mo3 -1.7(18) . . . . ?
O46 Mo10 O37 Mo4 -55.0(9) . . . . ?
O46 Mo13 O53 Mo2 -136(2) . . . . ?
O46 Mo13 O53 O39 122.7(15) . . . . ?
C1 N1 N8 Cu1 -176.6(7) . . . . ?
C1 N1 N8 C2 0.3(12) . . . . ?
C1 N2 C18 C5 -75.7(15) . . . . ?
C1 N2 C2 N8 -0.9(13) . . . . ?
C1 C4 C6 C15 -175.8(11) . . . . ?
C1 C4 C8 C9 175.9(12) . . . . ?
O50 Mo4 O12 Mo13 -155.5(9) . . . . ?
O50 Mo4 O56 Mo1 130(2) . . . 2_766 ?
O50 Mo4 O56 O55 4(3) . . . . ?
O54 Mo8 O29 Mo3 103(3) 2_766 . . . ?
O54 Mo8 O19 Mo13 -51.7(9) 2_766 . . 2_766 ?
O54 Mo8 O19 Mo3 -103(4) 2_766 . . . ?
O54 Mo8 O19 O21 -84.7(14) 2_766 . . . ?
O54 Mo8 O21 Mo13 11.4(19) 2_766 . . 2_766 ?
O54 Mo8 O21 O19 98.1(14) 2_766 . . . ?
O54 Mo8 O21 Mo3 -94(3) 2_766 . . . ?
O54 Mo2 O13 Mo4 91.4(11) . . . 2_766 ?
O54 Mo3 O21 Mo8 75(3) 2_766 . . . ?
O54 Mo3 O21 Mo13 -18.9(19) 2_766 . . 2_766 ?
O54 Mo3 O21 O19 88.0(15) 2_766 . . . ?
O13 Mo4 O12 Mo13 -3.6(18) 2_766 . . . ?
O13 Mo4 O56 Mo1 31(2) 2_766 . . 2_766 ?
O13 Mo4 O56 O55 -94(2) 2_766 . . . ?
O13 Mo2 O54 Mo8 -147.3(17) . . . 2_766 ?
O13 Mo2 O54 Mo3 -126.7(19) . . . 2_766 ?
O13 Mo2 O54 O52 125.9(14) . . . . ?
O27 Mo1 O59 Mo2 103.3(10) . . . . ?
O27 Mo10 O40 Mo8 58.8(10) . . . . ?
O27 Mo10 O40 Mo3 52.5(9) . . . . ?
O27 Mo10 O37 Mo4 -0.8(17) . . . . ?
O59 Mo1 O27 Mo10 -101.3(8) . . . . ?
O59 Mo2 O54 Mo8 -61(2) . . . 2_766 ?
O59 Mo2 O54 Mo3 -40(3) . . . 2_766 ?
O59 Mo2 O54 O52 -147.8(13) . . . . ?
O59 Mo2 O13 Mo4 -54.2(10) . . . 2_766 ?
O31 Mo12 O20 Mo7 101.9(9) . . . 2_577 ?
O31 Mo9 O26 Mo6 1.7(17) . . . 2_577 ?
O31 Mo9 O35 Mo5 55.4(10) . . . . ?
C4 C6 C15 N5 0.6(19) . . . . ?
C4 C8 C9 N5 0(2) . . . . ?
O2 Mo12 O20 Mo7 7.4(18) . . . 2_577 ?
O2 Mo12 O31 Mo9 54.2(9) . . . . ?
O2 Mo5 O49 Mo11 102.8(11) . . . . ?
O33 Mo8 O29 Mo3 133(5) 2_766 . . . ?
O33 Mo8 O19 Mo13 -4.0(7) 2_766 . . 2_766 ?
O33 Mo8 O19 Mo3 -55(4) 2_766 . . . ?
O33 Mo8 O19 O21 -37.0(13) 2_766 . . . ?
O33 Mo8 O21 Mo13 46.5(15) 2_766 . . 2_766 ?
O33 Mo8 O21 O19 133.2(16) 2_766 . . . ?
O33 Mo8 O21 Mo3 -59(3) 2_766 . . . ?
O33 Mo13 O46 Mo10 36.4(10) . . . . ?
O33 Mo13 O53 Mo2 -32.5(17) . . . . ?
O33 Mo13 O53 O39 -134.1(17) . . . . ?
O33 Mo2 O54 Mo8 -43.6(14) . . . 2_766 ?
O33 Mo2 O54 Mo3 -23.0(16) . . . 2_766 ?
O33 Mo2 O54 O52 -130.4(16) . . . . ?
O33 Mo2 O13 Mo4 37.5(11) . . . 2_766 ?
O33 Si2 O11 Mo1 108.8(9) 2_766 . . 2_766 ?
O33 Si2 O11 Mo1 -71.2(9) . . . 2_766 ?
O33 Si2 O11 Mo4 56.3(9) . . . . ?
O33 Si2 O11 Mo4 -123.7(9) 2_766 . . . ?
O33 Si2 O11 Mo2 -6.3(6) 2_766 . . 2_766 ?
O33 Si2 O11 Mo2 173.7(6) . . . 2_766 ?
O33 Si2 O11 O45 -116.3(7) 2_766 . . 2_766 ?
O33 Si2 O11 O45 63.7(7) . . . 2_766 ?
O33 Si2 O11 O25 -64.8(7) . . . . ?
O33 Si2 O11 O25 115.2(7) 2_766 . . . ?
O33 Si2 O45 Mo4 109.2(8) 2_766 . . 2_766 ?
O33 Si2 O45 Mo4 -70.8(8) . . . 2_766 ?
O33 Si2 O45 Mo10 57.7(9) . . . 2_766 ?
O33 Si2 O45 Mo10 -122.3(9) 2_766 . . 2_766 ?
O33 Si2 O45 Mo13 -5.7(6) 2_766 . . 2_766 ?
O33 Si2 O45 Mo13 174.3(6) . . . 2_766 ?
O33 Si2 O45 O11 -63.6(7) . . . 2_766 ?
O33 Si2 O45 O11 116.4(7) 2_766 . . 2_766 ?
O33 Si2 O45 O25 64.0(7) . . . . ?
O33 Si2 O45 O25 -116.0(7) 2_766 . . . ?
O33 Si2 O25 Mo1 -58.1(8) 2_766 . . 2_766 ?
O33 Si2 O25 Mo1 122.0(8) . . . 2_766 ?
O33 Si2 O25 Mo10 70.2(8) 2_766 . . 2_766 ?
O33 Si2 O25 Mo10 -109.8(8) . . . 2_766 ?
O33 Si2 O25 O11 115.5(7) . . . . ?
O33 Si2 O25 O11 -64.5(7) 2_766 . . . ?
O33 Si2 O25 O45 -116.1(7) . . . . ?
O33 Si2 O25 O45 63.9(7) 2_766 . . . ?
O33 Si2 O25 Mo3 -173.7(6) 2_766 . . 2_766 ?
O33 Si2 O25 Mo3 6.3(6) . . . 2_766 ?
O33 Mo3 O21 Mo8 119(3) 2_766 . . . ?
O33 Mo3 O21 Mo13 24.9(15) 2_766 . . 2_766 ?
O33 Mo3 O21 O19 131.8(16) 2_766 . . . ?
O35 Mo9 O26 Mo6 100.8(9) . . . 2_577 ?
O35 Mo5 O2 Mo12 56.2(10) . . . . ?
O35 Mo5 O49 Mo11 10(2) . . . . ?
C6 C4 C8 C9 0.4(17) . . . . ?
C8 C4 C6 C15 -0.6(16) . . . . ?
O9 Mo7 O16 Mo6 -103.8(9) . . . 2_577 ?
O9 Mo7 O23 Mo11 26(2) . . . . ?
O9 Mo7 O23 O57 -81.3(19) . . . . ?
O9 Mo5 O2 Mo12 -2(2) . . . . ?
O9 Mo5 O49 Mo11 -54.9(11) . . . . ?
C10 C14 C17 N29 -2(2) . . . . ?
C10 C16 C13 N29 -2(2) . . . . ?
O37 Mo4 O12 Mo13 -56.8(9) . . . . ?
O37 Mo4 O56 Mo1 -32(3) . . . 2_766 ?
O37 Mo4 O56 O55 -157.3(19) . . . . ?
O37 Mo10 O40 Mo8 -98.9(10) . . . . ?
O37 Mo10 O40 Mo3 -105.2(9) . . . . ?
O56 Mo1 O27 Mo10 -3.0(16) 2_766 . . . ?
O56 Mo1 O59 Mo2 -44.5(11) 2_766 . . . ?
O56 Mo4 O12 Mo13 89.2(10) . . . . ?
C12 N4 N7 C20 -0.5(12) . . . . ?
C12 N3 C20 N7 -0.1(13) . . . . ?
C12 N3 C20 C10 178.1(11) . . . . ?
C12 N3 C24 C22 -18.8(17) . . . . ?
C14 C10 C16 C13 -1.9(18) . . . . ?
C14 C10 C20 N7 -161.0(11) . . . . ?
C14 C10 C20 N3 20.9(18) . . . . ?
C16 C10 C14 C17 3.8(17) . . . . ?
C16 C10 C20 N7 22.4(16) . . . . ?
C16 C10 C20 N3 -155.6(11) . . . . ?
O53 Mo13 O46 Mo10 89.6(10) . . . . ?
O53 Mo2 O54 Mo8 -3.2(17) . . . 2_766 ?
O53 Mo2 O54 Mo3 17.4(19) . . . 2_766 ?
O53 Mo2 O54 O52 -90.0(15) . . . . ?
O53 Mo2 O13 Mo4 1.5(17) . . . 2_766 ?
C18 N2 C1 N1 171.9(10) . . . . ?
C18 N2 C1 C4 -12.7(18) . . . . ?
C18 N2 C2 N8 -172.6(10) . . . . ?
C18 C5 C23 C25 -157.6(17) . . . . ?
C18 C5 C23 C27 160(2) . . . . ?
C18 C5 C3 C11 170.9(14) . . . . ?
O19 Mo8 O29 Mo3 -154(3) . . . . ?
O19 Mo8 O21 Mo13 -87(2) . . . 2_766 ?
O19 Mo8 O21 Mo3 167(3) . . . . ?
O19 Mo13 O46 Mo10 -13(3) 2_766 . . . ?
O19 Mo13 O53 Mo2 33(2) 2_766 . . . ?
O19 Mo13 O53 O39 -68.4(15) 2_766 . . . ?
O19 Mo3 O21 Mo8 -13(3) . . . . ?
O19 Mo3 O21 Mo13 -107(3) . . . 2_766 ?
C20 N3 C12 N4 -0.2(13) . . . . ?
C20 N3 C24 C22 155.1(11) . . . . ?
C20 C10 C14 C17 -172.8(11) . . . . ?
C20 C10 C16 C13 174.9(12) . . . . ?
O43 Mo12 O20 Mo7 37.9(9) 2_577 . . 2_577 ?
O43 Mo12 O31 Mo9 -7.6(7) 2_577 . . . ?
O43 Mo9 O26 Mo6 34.2(9) 2_577 . . 2_577 ?
O43 Mo9 O35 Mo5 -4.3(8) 2_577 . . . ?
O43 Mo5 O2 Mo12 -3.2(8) 2_577 . . . ?
O43 Mo5 O49 Mo11 39.7(11) 2_577 . . . ?
O43 Si1 O47 Mo7 -115.3(7) 2_577 . . . ?
O43 Si1 O47 Mo7 64.7(7) . . . . ?
O43 Si1 O47 Mo5 4.8(6) 2_577 . . . ?
O43 Si1 O47 Mo5 -175.2(6) . . . . ?
O43 Si1 O47 Mo11 121.7(7) 2_577 . . . ?
O43 Si1 O47 Mo11 -58.3(7) . . . . ?
O43 Si1 O3 Mo6 -121.6(9) 2_577 . . . ?
O43 Si1 O3 Mo6 58.4(9) . . . . ?
O43 Si1 O3 Mo12 3.3(7) 2_577 . . . ?
O43 Si1 O3 Mo12 -176.7(7) . . . . ?
O43 Si1 O3 Mo7 118.9(8) 2_577 . . 2_577 ?
O43 Si1 O3 Mo7 -61.1(8) . . . 2_577 ?
O43 Si1 O3 O51 54.7(8) . . . . ?
O43 Si1 O3 O51 -125.3(7) 2_577 . . . ?
O43 Si1 O51 Mo6 -129.3(9) . . . . ?
O43 Si1 O51 Mo6 50.7(9) 2_577 . . . ?
O43 Si1 O51 Mo9 -4.9(6) . . . 2_577 ?
O43 Si1 O51 Mo9 175.1(6) 2_577 . . 2_577 ?
O43 Si1 O51 Mo11 111.2(8) . . . . ?
O43 Si1 O51 Mo11 -68.8(8) 2_577 . . . ?
O43 Si1 O51 O3 -125.6(7) . . . . ?
O43 Si1 O51 O3 54.4(7) 2_577 . . . ?
O11 Mo1 O27 Mo10 -33.4(9) 2_766 . . . ?
O11 Mo1 O59 Mo2 5.1(9) 2_766 . . . ?
O11 Mo4 O12 Mo13 35.5(9) . . . . ?
O11 Mo4 O56 Mo1 -29(2) . . . 2_766 ?
O11 Mo4 O56 O55 -154(3) . . . . ?
O11 Mo2 O54 Mo8 -83.2(17) 2_766 . . 2_766 ?
O11 Mo2 O54 Mo3 -62.6(19) 2_766 . . 2_766 ?
O11 Mo2 O54 O52 -169.9(15) 2_766 . . . ?
O11 Mo2 O13 Mo4 5.6(8) 2_766 . . 2_766 ?
O11 Si2 O33 Mo8 -127.2(9) 2_766 . . 2_766 ?
O11 Si2 O33 Mo8 52.8(9) . . . 2_766 ?
O11 Si2 O33 Mo13 114.4(7) 2_766 . . . ?
O11 Si2 O33 Mo13 -65.6(7) . . . . ?
O11 Si2 O33 Mo2 173.1(7) . . . . ?
O11 Si2 O33 Mo2 -6.9(7) 2_766 . . . ?
O11 Si2 O33 Mo3 -124.7(8) 2_766 . . 2_766 ?
O11 Si2 O33 Mo3 55.3(8) . . . 2_766 ?
O11 Si2 O45 Mo4 172.8(7) . . . 2_766 ?
O11 Si2 O45 Mo4 -7.2(7) 2_766 . . 2_766 ?
O11 Si2 O45 Mo10 -58.7(9) . . . 2_766 ?
O11 Si2 O45 Mo10 121.3(9) 2_766 . . 2_766 ?
O11 Si2 O45 Mo13 -122.2(9) 2_766 . . 2_766 ?
O11 Si2 O45 Mo13 57.8(9) . . . 2_766 ?
O11 Si2 O45 O11 180.000(4) . . . 2_766 ?
O11 Si2 O45 O25 -52.4(8) . . . . ?
O11 Si2 O45 O25 127.6(8) 2_766 . . . ?
O11 Si2 O25 Mo1 -173.5(7) 2_766 . . 2_766 ?
O11 Si2 O25 Mo1 6.5(7) . . . 2_766 ?
O11 Si2 O25 Mo10 -45.3(9) 2_766 . . 2_766 ?
O11 Si2 O25 Mo10 134.7(9) . . . 2_766 ?
O11 Si2 O25 O11 179.999(4) 2_766 . . . ?
O11 Si2 O25 O45 -51.6(8) 2_766 . . . ?
O11 Si2 O25 O45 128.4(8) . . . . ?
O11 Si2 O25 Mo3 -109.2(9) . . . 2_766 ?
O11 Si2 O25 Mo3 70.8(9) 2_766 . . 2_766 ?
O11 O45 O25 Mo1 148.1(9) 2_766 . . 2_766 ?
O11 O45 O25 Mo10 -132.7(7) 2_766 . . 2_766 ?
O11 O45 O25 Si2 41.7(6) 2_766 . . . ?
O11 O45 O25 O11 82.1(9) 2_766 . . . ?
O11 O45 O25 Mo3 -61.1(12) 2_766 . . 2_766 ?
C24 N3 C12 N4 175.0(11) . . . . ?
C24 N3 C20 N7 -175.0(11) . . . . ?
C24 N3 C20 C10 3.2(19) . . . . ?
C24 C22 C7 C26 177.4(11) . . . . ?
C24 C22 C21 C19 -177.6(11) . . . . ?
O45 Mo4 O12 Mo13 3.8(8) 2_766 . . . ?
O45 Mo4 O56 Mo1 -58(2) 2_766 . . 2_766 ?
O45 Mo4 O56 O55 177(2) 2_766 . . . ?
O45 Mo10 O40 Mo8 -33.3(10) 2_766 . . . ?
O45 Mo10 O40 Mo3 -39.6(10) 2_766 . . . ?
O45 Mo10 O37 Mo4 7.8(7) 2_766 . . . ?
O45 Mo13 O46 Mo10 4.0(8) 2_766 . . . ?
O45 Mo13 O53 Mo2 -71(2) 2_766 . . . ?
O45 Mo13 O53 O39 -172.7(15) 2_766 . . . ?
O45 Si2 O33 Mo8 112.2(8) 2_766 . . 2_766 ?
O45 Si2 O33 Mo8 -67.8(8) . . . 2_766 ?
O45 Si2 O33 Mo13 -6.3(6) 2_766 . . . ?
O45 Si2 O33 Mo13 173.7(6) . . . . ?
O45 Si2 O33 Mo2 52.5(8) . . . . ?
O45 Si2 O33 Mo2 -127.5(8) 2_766 . . . ?
O45 Si2 O33 Mo3 114.7(7) 2_766 . . 2_766 ?
O45 Si2 O33 Mo3 -65.3(7) . . . 2_766 ?
O45 Si2 O11 Mo1 45.1(10) . . . 2_766 ?
O45 Si2 O11 Mo1 -134.9(10) 2_766 . . 2_766 ?
O45 Si2 O11 Mo4 -7.4(7) 2_766 . . . ?
O45 Si2 O11 Mo4 172.6(7) . . . . ?
O45 Si2 O11 Mo2 110.0(8) 2_766 . . 2_766 ?
O45 Si2 O11 Mo2 -70.0(8) . . . 2_766 ?
O45 Si2 O11 O45 179.999(3) . . . 2_766 ?
O45 Si2 O11 O25 51.5(7) . . . . ?
O45 Si2 O11 O25 -128.5(7) 2_766 . . . ?
O45 Si2 O25 Mo1 -121.9(9) . . . 2_766 ?
O45 Si2 O25 Mo1 58.1(9) 2_766 . . 2_766 ?
O45 Si2 O25 Mo10 6.3(7) . . . 2_766 ?
O45 Si2 O25 Mo10 -173.6(7) 2_766 . . 2_766 ?
O45 Si2 O25 O11 51.6(8) 2_766 . . . ?
O45 Si2 O25 O11 -128.4(8) . . . . ?
O45 Si2 O25 O45 180.001(5) 2_766 . . . ?
O45 Si2 O25 Mo3 122.5(9) . . . 2_766 ?
O45 Si2 O25 Mo3 -57.5(9) 2_766 . . 2_766 ?
O45 O11 O25 Mo1 144.7(7) 2_766 . . 2_766 ?
O45 O11 O25 Mo10 -143.7(10) 2_766 . . 2_766 ?
O45 O11 O25 Si2 -41.1(6) 2_766 . . . ?
O45 O11 O25 O45 -81.9(9) 2_766 . . . ?
O45 O11 O25 Mo3 66.5(9) 2_766 . . 2_766 ?
O57 Mo7 O16 Mo6 -13(3) . . . 2_577 ?
O57 Mo7 O9 Mo5 -64.1(10) . . . . ?
O57 Mo7 O23 Mo11 107(3) . . . . ?
O57 Mo11 O28 Mo9 -114.1(10) . . . 2_577 ?
O57 Mo11 O23 Mo7 -105(3) . . . . ?
C26 O6 C19 C21 -60.6(15) . . . . ?
O47 Mo7 O16 Mo6 -37.8(9) . . . 2_577 ?
O47 Mo7 O9 Mo5 6.4(8) . . . . ?
O47 Mo7 O23 Mo11 -32.6(19) . . . . ?
O47 Mo7 O23 O57 -139(2) . . . . ?
O47 Mo5 O2 Mo12 -37.1(11) . . . . ?
O47 Mo5 O49 Mo11 4.2(9) . . . . ?
O47 Mo11 O28 Mo9 -42.2(10) . . . 2_577 ?
O47 Mo11 O23 Mo7 31.9(19) . . . . ?
O47 Mo11 O23 O57 137(2) . . . . ?
O47 Si1 O43 Mo12 120.8(8) 2_577 . . 2_577 ?
O47 Si1 O43 Mo12 -59.2(8) . . . 2_577 ?
O47 Si1 O43 Mo9 68.8(8) . . . 2_577 ?
O47 Si1 O43 Mo9 -111.2(8) 2_577 . . 2_577 ?
O47 Si1 O43 Mo5 -175.4(5) . . . 2_577 ?
O47 Si1 O43 Mo5 4.6(5) 2_577 . . 2_577 ?
O47 Si1 O3 Mo6 -56.8(8) . . . . ?
O47 Si1 O3 Mo6 123.2(8) 2_577 . . . ?
O47 Si1 O3 Mo12 -111.9(8) 2_577 . . . ?
O47 Si1 O3 Mo12 68.1(8) . . . . ?
O47 Si1 O3 Mo7 -176.4(6) . . . 2_577 ?
O47 Si1 O3 Mo7 3.6(6) 2_577 . . 2_577 ?
O47 Si1 O3 O51 -60.5(7) . . . . ?
O47 Si1 O3 O51 119.5(7) 2_577 . . . ?
O47 Si1 O51 Mo6 -63.8(8) 2_577 . . . ?
O47 Si1 O51 Mo6 116.2(8) . . . . ?
O47 Si1 O51 Mo9 60.6(8) 2_577 . . 2_577 ?
O47 Si1 O51 Mo9 -119.4(8) . . . 2_577 ?
O47 Si1 O51 Mo11 176.7(6) 2_577 . . . ?
O47 Si1 O51 Mo11 -3.3(6) . . . . ?
O47 Si1 O51 O3 -60.2(7) 2_577 . . . ?
O47 Si1 O51 O3 119.9(7) . . . . ?
C13 N29 C17 C14 -2(2) . . . . ?
O3 Mo6 O36 Mo12 6.9(7) . . . . ?
O3 Mo6 O44 Mo11 -39.2(9) . . . . ?
O3 Mo12 O20 Mo7 3.9(8) . . . 2_577 ?
O3 Mo12 O31 Mo9 -37.4(9) . . . . ?
O3 Mo7 O16 Mo6 -5.8(7) 2_577 . . 2_577 ?
O3 Mo7 O9 Mo5 41.0(10) 2_577 . . . ?
O3 Mo7 O23 Mo11 -73(2) 2_577 . . . ?
O3 Mo7 O23 O57 -179.7(19) 2_577 . . . ?
O3 Si1 O43 Mo12 3.5(7) 2_577 . . 2_577 ?
O3 Si1 O43 Mo12 -176.5(7) . . . 2_577 ?
O3 Si1 O43 Mo9 131.4(9) 2_577 . . 2_577 ?
O3 Si1 O43 Mo9 -48.6(9) . . . 2_577 ?
O3 Si1 O43 Mo5 -112.8(8) 2_577 . . 2_577 ?
O3 Si1 O43 Mo5 67.2(8) . . . 2_577 ?
O3 Si1 O47 Mo7 -176.0(6) . . . . ?
O3 Si1 O47 Mo7 4.0(6) 2_577 . . . ?
O3 Si1 O47 Mo5 124.0(7) 2_577 . . . ?
O3 Si1 O47 Mo5 -56.0(7) . . . . ?
O3 Si1 O47 Mo11 60.9(8) . . . . ?
O3 Si1 O47 Mo11 -119.1(8) 2_577 . . . ?
O3 Si1 O51 Mo6 176.3(6) 2_577 . . . ?
O3 Si1 O51 Mo6 -3.7(6) . . . . ?
O3 Si1 O51 Mo9 -59.3(9) 2_577 . . 2_577 ?
O3 Si1 O51 Mo9 120.7(9) . . . 2_577 ?
O3 Si1 O51 Mo11 -123.2(9) . . . . ?
O3 Si1 O51 Mo11 56.8(9) 2_577 . . . ?
O3 Si1 O51 O3 180.000(6) 2_577 . . . ?
O49 Mo5 O2 Mo12 -101.3(11) . . . . ?
O49 Mo11 O28 Mo9 -13(2) . . . 2_577 ?
O49 Mo11 O23 Mo7 -24(2) . . . . ?
O49 Mo11 O23 O57 80.8(19) . . . . ?
C7 C22 C24 N3 173.3(10) . . . . ?
C7 C22 C21 C19 -56.6(14) . . . . ?
C15 N5 C9 C8 0(2) . . . . ?
O25 Mo1 O27 Mo10 -6.6(7) 2_766 . . . ?
O25 Mo1 O59 Mo2 38.1(10) 2_766 . . . ?
O25 Mo10 O40 Mo8 -1.4(8) 2_766 . . . ?
O25 Mo10 O40 Mo3 -7.7(8) 2_766 . . . ?
O25 Mo10 O37 Mo4 34.3(9) 2_766 . . . ?
O25 Si2 O33 Mo8 171.5(7) 2_766 . . 2_766 ?
O25 Si2 O33 Mo8 -8.5(7) . . . 2_766 ?
O25 Si2 O33 Mo13 -126.9(7) . . . . ?
O25 Si2 O33 Mo13 53.1(7) 2_766 . . . ?
O25 Si2 O33 Mo2 111.9(7) . . . . ?
O25 Si2 O33 Mo2 -68.1(7) 2_766 . . . ?
O25 Si2 O33 Mo3 -5.9(6) . . . 2_766 ?
O25 Si2 O33 Mo3 174.1(6) 2_766 . . 2_766 ?
O25 Si2 O11 Mo1 173.6(7) 2_766 . . 2_766 ?
O25 Si2 O11 Mo1 -6.4(7) . . . 2_766 ?
O25 Si2 O11 Mo4 -58.9(9) 2_766 . . . ?
O25 Si2 O11 Mo4 121.1(9) . . . . ?
O25 Si2 O11 Mo2 58.5(9) 2_766 . . 2_766 ?
O25 Si2 O11 Mo2 -121.5(9) . . . 2_766 ?
O25 Si2 O11 O45 128.5(7) . . . 2_766 ?
O25 Si2 O11 O45 -51.5(7) 2_766 . . 2_766 ?
O25 Si2 O11 O25 180.001(4) 2_766 . . . ?
O25 Si2 O45 Mo4 45.2(9) 2_766 . . 2_766 ?
O25 Si2 O45 Mo4 -134.8(9) . . . 2_766 ?
O25 Si2 O45 Mo10 173.6(7) 2_766 . . 2_766 ?
O25 Si2 O45 Mo10 -6.4(7) . . . 2_766 ?
O25 Si2 O45 Mo13 110.2(8) . . . 2_766 ?
O25 Si2 O45 Mo13 -69.8(8) 2_766 . . 2_766 ?
O25 Si2 O45 O11 52.4(8) 2_766 . . 2_766 ?
O25 Si2 O45 O11 -127.6(8) . . . 2_766 ?
O25 Si2 O45 O25 180.001(4) 2_766 . . . ?
O25 Mo3 O21 Mo8 158(3) 2_766 . . . ?
O25 Mo3 O21 Mo13 63.9(19) 2_766 . . 2_766 ?
O25 Mo3 O21 O19 170.8(14) 2_766 . . . ?
C2 N2 C1 N1 1.1(12) . . . . ?
C2 N2 C1 C4 176.5(10) . . . . ?
C2 N2 C18 C5 93.5(14) . . . . ?
C17 N29 C13 C16 4(2) . . . . ?
O51 Mo6 O36 Mo12 36.0(9) . . . . ?
O51 Mo6 O44 Mo11 -7.4(8) . . . . ?
O51 Mo9 O26 Mo6 5.4(7) 2_577 . . 2_577 ?
O51 Mo9 O35 Mo5 -38.8(10) 2_577 . . . ?
O51 Mo11 O28 Mo9 -7.0(8) . . . 2_577 ?
O51 Mo11 O23 Mo7 69(2) . . . . ?
O51 Mo11 O23 O57 173.7(19) . . . . ?
O51 Si1 O43 Mo12 57.1(9) 2_577 . . 2_577 ?
O51 Si1 O43 Mo12 -122.9(9) . . . 2_577 ?
O51 Si1 O43 Mo9 -175.0(7) 2_577 . . 2_577 ?
O51 Si1 O43 Mo9 5.0(7) . . . 2_577 ?
O51 Si1 O43 Mo5 120.8(7) . . . 2_577 ?
O51 Si1 O43 Mo5 -59.2(7) 2_577 . . 2_577 ?
O51 Si1 O47 Mo7 126.5(8) . . . . ?
O51 Si1 O47 Mo7 -53.5(8) 2_577 . . . ?
O51 Si1 O47 Mo5 66.5(7) 2_577 . . . ?
O51 Si1 O47 Mo5 -113.5(7) . . . . ?
O51 Si1 O47 Mo11 3.4(6) . . . . ?
O51 Si1 O47 Mo11 -176.6(6) 2_577 . . . ?
O51 Si1 O3 Mo6 3.7(6) . . . . ?
O51 Si1 O3 Mo6 -176.3(6) 2_577 . . . ?
O51 Si1 O3 Mo12 128.6(9) . . . . ?
O51 Si1 O3 Mo12 -51.4(9) 2_577 . . . ?
O51 Si1 O3 Mo7 64.2(8) 2_577 . . 2_577 ?
O51 Si1 O3 Mo7 -115.8(8) . . . 2_577 ?
O51 Si1 O3 O51 180.001(6) 2_577 . . . ?
C9 N5 C15 C6 0(2) . . . . ?
C19 O6 C26 C7 58.8(15) . . . . ?
C5 C23 C25 O38 -61(4) . . . . ?
C5 C23 C27 O7 8(7) . . . . ?
C21 C22 C24 N3 -65.5(14) . . . . ?
C21 C22 C7 C26 53.5(15) . . . . ?
C11 O7 O38 C25 108.3(17) . . . . ?
C11 O7 C27 C23 1(8) . . . . ?
C11 O38 C25 C23 36(4) . . . . ?
C23 C5 C3 C11 -62(2) . . . . ?
C3 C5 C23 C25 69(2) . . . . ?
C3 C5 C23 C27 26(3) . . . . ?
C3 C11 O7 O38 -132(2) . . . . ?
C3 C11 O7 C27 -35(5) . . . . ?
C3 C11 O38 O7 57(3) . . . . ?
C3 C11 O38 C25 -21(3) . . . . ?
O7 C11 C3 C5 67(2) . . . . ?
O7 C11 O38 C25 -79(3) . . . . ?
O7 O38 C25 C23 -32(4) . . . . ?
Mo3 O54 O52 Mo8 -5.8(6) 2_766 . . 2_766 ?
Mo3 O54 O52 Mo2 -152.0(10) 2_766 . . . ?
Mo3 O19 O21 Mo8 2.6(7) . . . . ?
Mo3 O19 O21 Mo13 151.2(11) . . . 2_766 ?
O39 Mo13 O46 Mo10 112.0(10) . . . . ?
O39 Mo13 O53 Mo2 102(3) . . . . ?
O39 Mo2 O54 Mo8 20.1(17) . . . 2_766 ?
O39 Mo2 O54 Mo3 40.7(19) . . . 2_766 ?
O39 Mo2 O54 O52 -66.7(15) . . . . ?
O39 Mo2 O13 Mo4 -3(3) . . . 2_766 ?
O52 Mo8 O29 Mo3 117(3) 2_766 . . . ?
O52 Mo8 O19 Mo13 -74.8(8) 2_766 . . 2_766 ?
O52 Mo8 O19 Mo3 -126(5) 2_766 . . . ?
O52 Mo8 O19 O21 -107.9(14) 2_766 . . . ?
O52 Mo8 O21 Mo13 -13.3(19) 2_766 . . 2_766 ?
O52 Mo8 O21 O19 73.4(14) 2_766 . . . ?
O52 Mo8 O21 Mo3 -119(3) 2_766 . . . ?
O52 Mo2 O54 Mo8 87(2) . . . 2_766 ?
O52 Mo2 O54 Mo3 107(3) . . . 2_766 ?
O52 Mo2 O13 Mo4 113.0(10) . . . 2_766 ?
O52 Mo3 O21 Mo8 53(3) 2_766 . . . ?
O52 Mo3 O21 Mo13 -41.5(18) 2_766 . . 2_766 ?
O52 Mo3 O21 O19 65.4(14) 2_766 . . . ?
O55 Mo1 O27 Mo10 16(3) 2_766 . . . ?
O55 Mo1 O59 Mo2 -64.3(11) 2_766 . . . ?
O55 Mo4 O12 Mo13 110.4(10) . . . . ?
O55 Mo4 O56 Mo1 126(4) . . . 2_766 ?
O21 Mo8 O29 Mo3 -141(4) . . . . ?
O21 Mo8 O19 Mo13 33.0(12) . . . 2_766 ?
O21 Mo8 O19 Mo3 -18(5) . . . . ?
O21 Mo13 O46 Mo10 -2.2(16) 2_766 . . . ?
O21 Mo13 O53 Mo2 9(2) 2_766 . . . ?
O21 Mo13 O53 O39 -93.1(15) 2_766 . . . ?
O23 Mo7 O16 Mo6 -8.0(15) . . . 2_577 ?
O23 Mo7 O9 Mo5 -41.0(11) . . . . ?
O23 Mo11 O28 Mo9 -93.7(11) . . . 2_577 ?
O38 C11 C3 C5 39(3) . . . . ?
O38 C11 O7 C27 98(5) . . . . ?
O38 O7 C27 C23 84(6) . . . . ?
C25 C23 C27 O7 -77(6) . . . . ?
C27 C23 C25 O38 47(3) . . . . ?
C27 O7 O38 C11 -123(3) . . . . ?
C27 O7 O38 C25 -15(4) . . . . ?

loop_
_platon_squeeze_void_nr
_platon_squeeze_void_average_x
_platon_squeeze_void_average_y
_platon_squeeze_void_average_z
_platon_squeeze_void_volume
_platon_squeeze_void_count_electrons
_platon_squeeze_void_content
1 0.500 0.500 1.000 97 36 '3.5 H2O'
